data_4348369
loop_
_publ_author_name
'Pal, Tapan K.'
'De, Dinesh'
'Neogi, Subhadip'
'Bharadwaj, Parimal K.'

_publ_section_title
;
 Guest dependent reversible single-crystal to single-crystal structural
 transformation in a flexible Gd(iii)-coordination polymer
;
_journal_issue 4
_journal_name_full 'Inorganic Chemistry Frontiers'
_journal_page_first 395
_journal_paper_doi 10.1039/C4QI00193A
_journal_volume 2
_journal_year 2015
_chemical_formula_moiety 'C73 H73 Cl Gd2 N20 O45'
_chemical_formula_sum 'C73 H73 Cl Gd2 N20 O45'
_chemical_formula_weight 2300.46
_space_group_IT_number 14
_space_group_name_Hall '-P 2yn'
_space_group_name_H-M_alt 'P 1 21/n 1'
_symmetry_cell_setting monoclinic
_symmetry_space_group_name_H-M 'P 1 21/n 1'
_atom_sites_solution_hydrogens geom
_atom_sites_solution_primary direct
_atom_sites_solution_secondary difmap
_audit_creation_method SHELXL-97
_audit_update_record
;
2014-11-01 deposited with the CCDC.
2015-02-11 downloaded from the CCDC.
;
_cell_angle_alpha 90.000
_cell_angle_beta 102.075(5)
_cell_angle_gamma 90.000
_cell_formula_units_Z 4
_cell_length_a 13.137(5)
_cell_length_b 30.227(5)
_cell_length_c 23.326(5)
_cell_measurement_reflns_used 999
_cell_measurement_temperature 100(2)
_cell_measurement_theta_max 25.25
_cell_measurement_theta_min 1.87
_cell_volume 9058(4)
_computing_structure_refinement 'SHELXL-97 (Sheldrick, 1997)'
_diffrn_ambient_temperature 100(2)
_diffrn_measured_fraction_theta_full 0.999
_diffrn_measured_fraction_theta_max 0.999
_diffrn_radiation_monochromator graphite
_diffrn_radiation_source 'fine-focus sealed tube'
_diffrn_radiation_type MoK\a
_diffrn_radiation_wavelength 0.71069
_diffrn_reflns_av_R_equivalents 0.0426
_diffrn_reflns_av_sigmaI/netI 0.0402
_diffrn_reflns_limit_h_max 15
_diffrn_reflns_limit_h_min -13
_diffrn_reflns_limit_k_max 31
_diffrn_reflns_limit_k_min -36
_diffrn_reflns_limit_l_max 28
_diffrn_reflns_limit_l_min -28
_diffrn_reflns_number 61950
_diffrn_reflns_theta_full 25.50
_diffrn_reflns_theta_max 25.50
_diffrn_reflns_theta_min 2.08
_exptl_absorpt_coefficient_mu 1.591
_exptl_absorpt_correction_T_max 0.7963
_exptl_absorpt_correction_T_min 0.7520
_exptl_absorpt_correction_type empirical
_exptl_absorpt_process_details SADABS
_exptl_crystal_colour colorless
_exptl_crystal_density_diffrn 1.687
_exptl_crystal_density_method 'not measured'
_exptl_crystal_description block
_exptl_crystal_F_000 4624
_exptl_crystal_size_max 0.19
_exptl_crystal_size_mid 0.18
_exptl_crystal_size_min 0.15
_refine_diff_density_max 2.142
_refine_diff_density_min -0.973
_refine_diff_density_rms 0.136
_refine_ls_extinction_method none
_refine_ls_goodness_of_fit_ref 1.042
_refine_ls_hydrogen_treatment mixed
_refine_ls_matrix_type full
_refine_ls_number_parameters 1262
_refine_ls_number_reflns 16840
_refine_ls_number_restraints 1
_refine_ls_restrained_S_all 1.042
_refine_ls_R_factor_all 0.0599
_refine_ls_R_factor_gt 0.0445
_refine_ls_shift/su_max 0.001
_refine_ls_shift/su_mean 0.000
_refine_ls_structure_factor_coef Fsqd
_refine_ls_weighting_details 'calc w=1/[\s^2^(Fo^2^)+(0.0485P)^2^+48.6684P] where P=(Fo^2^+2Fc^2^)/3'
_refine_ls_weighting_scheme calc
_refine_ls_wR_factor_gt 0.1051
_refine_ls_wR_factor_ref 0.1137
_reflns_number_gt 13790
_reflns_number_total 16840
_reflns_threshold_expression >2sigma(I)
_cod_data_source_file c4qi00193a2.cif
_cod_data_source_block 1a
_cod_depositor_comments
;
The following automatic conversions were performed:

data item '_symmetry_cell_setting' value 'Monoclinic' was changed to
'monoclinic' in accordance with the
/home/saulius/struct/COD-crude-data/automatic-downloads/DataCite-retrospective/RSC/depositions/lib/dictionaries/cif_core.dic
dictionary named 'cif_core.dic' version 2.4.2 last updated on
2011-04-26.

Automatic conversion script
Id: cif_fix_values 6909 2019-04-08 15:41:33Z antanas 
;
_cod_original_sg_symbol_H-M P21/n
_cod_database_code 4348369

loop_
_symmetry_equiv_pos_as_xyz
'x, y, z'
'-x+1/2, y+1/2, -z+1/2'
'-x, -y, -z'
'x-1/2, -y-1/2, z-1/2'

loop_
_atom_site_label
_atom_site_type_symbol
_atom_site_fract_x
_atom_site_fract_y
_atom_site_fract_z
_atom_site_U_iso_or_equiv
_atom_site_adp_type
_atom_site_occupancy
_atom_site_symmetry_multiplicity
_atom_site_calc_flag
_atom_site_refinement_flags
Gd1 Gd 0.649697(18) 0.270181(7) -0.228565(10) 0.01218(7) Uani 1 1 d .
Gd2 Gd 0.349247(18) 0.245125(7) -0.300849(10) 0.01176(7) Uani 1 1 d .
C1 C 0.5089(4) 0.24441(16) -0.3711(2) 0.0160(10) Uani 1 1 d .
C2 C 0.5891(4) 0.24237(17) -0.4092(2) 0.0180(11) Uani 1 1 d .
C3 C 0.6739(4) 0.27051(17) -0.3992(2) 0.0193(11) Uani 1 1 d .
H3 H 0.6831 0.2908 -0.3685 0.023 Uiso 1 1 calc R
C4 C 0.7445(4) 0.26807(18) -0.4354(2) 0.0207(11) Uani 1 1 d .
C5 C 0.7347(4) 0.23883(17) -0.4823(2) 0.0192(11) Uani 1 1 d .
C6 C 0.6469(4) 0.21185(19) -0.4909(2) 0.0252(12) Uani 1 1 d .
C7 C 0.5746(4) 0.21317(18) -0.4558(2) 0.0220(11) Uani 1 1 d .
H7 H 0.5168 0.1946 -0.4634 0.026 Uiso 1 1 calc R
C8 C 0.8053(4) 0.23909(18) -0.5251(2) 0.0210(11) Uani 1 1 d .
C9 C 0.9021(4) 0.21782(18) -0.5155(2) 0.0220(11) Uani 1 1 d .
C10 C 0.9650(4) 0.21743(17) -0.5560(2) 0.0187(11) Uani 1 1 d .
H10 H 1.0306 0.2045 -0.5470 0.022 Uiso 1 1 calc R
C11 C 0.9288(4) 0.23656(16) -0.6103(2) 0.0166(10) Uani 1 1 d .
C12 C 0.8333(4) 0.25760(17) -0.6229(2) 0.0174(10) Uani 1 1 d .
H12 H 0.8087 0.2703 -0.6594 0.021 Uiso 1 1 calc R
C13 C 0.7749(4) 0.25928(18) -0.5798(2) 0.0205(11) Uani 1 1 d .
C14 C 0.9961(4) 0.23453(15) -0.6551(2) 0.0132(10) Uani 1 1 d .
C15 C 0.4574(4) 0.34741(16) -0.2732(2) 0.0169(11) Uani 1 1 d .
C16 C 0.4330(4) 0.39660(16) -0.2711(2) 0.0194(11) Uani 1 1 d .
C17 C 0.5066(4) 0.42559(16) -0.2417(2) 0.0199(11) Uani 1 1 d .
H17 H 0.5732 0.4155 -0.2252 0.024 Uiso 1 1 calc R
C18 C 0.4818(4) 0.46978(17) -0.2368(3) 0.0235(12) Uani 1 1 d .
C19 C 0.3841(4) 0.48737(17) -0.2604(2) 0.0226(12) Uani 1 1 d .
C20 C 0.3121(4) 0.45649(19) -0.2900(3) 0.0288(13) Uani 1 1 d .
C21 C 0.3352(4) 0.41269(19) -0.2956(3) 0.0285(13) Uani 1 1 d .
H21 H 0.2847 0.3937 -0.3160 0.034 Uiso 1 1 calc R
C22 C 0.5415(4) 0.16981(16) -0.2468(2) 0.0173(11) Uani 1 1 d .
C23 C 0.5654(4) 0.12080(16) -0.2431(2) 0.0188(11) Uani 1 1 d .
C24 C 0.4906(4) 0.09056(17) -0.2683(2) 0.0223(12) Uani 1 1 d .
H24 H 0.4240 0.1000 -0.2859 0.027 Uiso 1 1 calc R
C25 C 0.5160(4) 0.04583(17) -0.2669(2) 0.0216(11) Uani 1 1 d .
C26 C 0.6138(4) 0.02937(17) -0.2432(2) 0.0194(11) Uani 1 1 d .
C27 C 0.6887(4) 0.06159(17) -0.2193(2) 0.0219(11) Uani 1 1 d .
C28 C 0.6645(4) 0.10584(17) -0.2183(2) 0.0215(11) Uani 1 1 d .
H28 H 0.7151 0.1259 -0.2008 0.026 Uiso 1 1 calc R
C29 C 0.6405(4) -0.01835(16) -0.2489(2) 0.0186(11) Uani 1 1 d .
C30 C 0.6597(4) -0.03442(17) -0.3014(2) 0.0195(11) Uani 1 1 d .
C31 C 0.6859(4) -0.07787(17) -0.3095(2) 0.0194(11) Uani 1 1 d .
H31 H 0.6980 -0.0871 -0.3456 0.023 Uiso 1 1 calc R
C32 C 0.6942(4) -0.10762(16) -0.2634(2) 0.0179(11) Uani 1 1 d .
C33 C 0.6720(4) -0.09349(17) -0.2106(2) 0.0212(11) Uani 1 1 d .
H33 H 0.6755 -0.1133 -0.1797 0.025 Uiso 1 1 calc R
C34 C 0.6447(4) -0.04981(17) -0.2043(2) 0.0206(11) Uani 1 1 d .
C35 C 0.7306(4) -0.15404(16) -0.2708(2) 0.0168(11) Uani 1 1 d .
C36 C 0.2419(4) 0.16685(16) -0.2851(2) 0.0178(11) Uani 1 1 d .
C37 C 0.2021(4) 0.12144(16) -0.2748(2) 0.0180(11) Uani 1 1 d .
C38 C 0.1841(4) 0.11060(17) -0.2202(2) 0.0208(11) Uani 1 1 d .
H38 H 0.1932 0.1317 -0.1906 0.025 Uiso 1 1 calc R
C39 C 0.1525(4) 0.06826(17) -0.2097(2) 0.0232(12) Uani 1 1 d .
C40 C 0.1437(4) 0.03408(17) -0.2513(2) 0.0212(11) Uani 1 1 d .
C41 C 0.1589(4) 0.04752(17) -0.3057(2) 0.0220(12) Uani 1 1 d .
C42 C 0.1851(4) 0.09021(17) -0.3187(2) 0.0192(11) Uani 1 1 d .
H42 H 0.1912 0.0976 -0.3565 0.023 Uiso 1 1 calc R
C43 C 0.1955(4) 0.27687(19) -0.4326(3) 0.0283(13) Uani 1 1 d .
H43 H 0.2015 0.2515 -0.4541 0.034 Uiso 1 1 calc R
C44 C 0.1179(6) 0.3124(2) -0.5250(3) 0.0460(17) Uani 1 1 d .
H44A H 0.0897 0.3408 -0.5378 0.069 Uiso 1 1 calc R
H44B H 0.0651 0.2902 -0.5360 0.069 Uiso 1 1 calc R
H44C H 0.1756 0.3059 -0.5429 0.069 Uiso 1 1 calc R
C45 C 0.1371(7) 0.3528(2) -0.4297(4) 0.064(2) Uani 1 1 d .
H45A H 0.1061 0.3751 -0.4572 0.097 Uiso 1 1 calc R
H45B H 0.2029 0.3632 -0.4079 0.097 Uiso 1 1 calc R
H45C H 0.0919 0.3466 -0.4033 0.097 Uiso 1 1 calc R
C46 C 0.2042(5) 0.31265(19) -0.2358(3) 0.0296(13) Uani 1 1 d .
H46 H 0.2637 0.3272 -0.2162 0.035 Uiso 1 1 calc R
C47 C 0.1064(7) 0.3726(3) -0.2063(4) 0.059(2) Uani 1 1 d .
H47A H 0.0340 0.3802 -0.2117 0.089 Uiso 1 1 calc R
H47B H 0.1425 0.3955 -0.2226 0.089 Uiso 1 1 calc R
H47C H 0.1358 0.3697 -0.1652 0.089 Uiso 1 1 calc R
C48 C 0.8265(6) 0.2099(3) -0.2780(3) 0.051(2) Uani 1 1 d .
H48 H 0.8778 0.2272 -0.2550 0.061 Uiso 1 1 calc R
C49 C 0.9585(8) 0.1563(4) -0.2856(4) 0.095(4) Uani 1 1 d D
H49A H 0.9595 0.1284 -0.3051 0.143 Uiso 1 1 calc R
H49B H 0.9824 0.1523 -0.2442 0.143 Uiso 1 1 calc R
H49C H 1.0034 0.1768 -0.2998 0.143 Uiso 1 1 calc R
C50 C 0.7781(8) 0.1435(3) -0.3333(4) 0.072(3) Uani 1 1 d .
H50A H 0.8106 0.1173 -0.3445 0.108 Uiso 1 1 calc R
H50B H 0.7444 0.1592 -0.3678 0.108 Uiso 1 1 calc R
H50C H 0.7275 0.1353 -0.3109 0.108 Uiso 1 1 calc R
C51 C 0.8209(4) 0.23954(19) -0.1098(3) 0.0261(12) Uani 1 1 d .
H51 H 0.8045 0.2640 -0.0892 0.031 Uiso 1 1 calc R
C52 C 0.8936(5) 0.1657(2) -0.1088(3) 0.0321(14) Uani 1 1 d .
H52A H 0.9285 0.1451 -0.0800 0.048 Uiso 1 1 calc R
H52B H 0.9382 0.1730 -0.1353 0.048 Uiso 1 1 calc R
H52C H 0.8305 0.1526 -0.1304 0.048 Uiso 1 1 calc R
C53 C 0.8952(5) 0.2060(3) -0.0163(3) 0.0422(17) Uani 1 1 d .
H53A H 0.9297 0.1788 -0.0027 0.063 Uiso 1 1 calc R
H53B H 0.8329 0.2087 -0.0013 0.063 Uiso 1 1 calc R
H53C H 0.9406 0.2304 -0.0029 0.063 Uiso 1 1 calc R
C54 C 0.2769(5) 0.1704(2) -0.4742(3) 0.0305(14) Uani 1 1 d .
H54 H 0.2634 0.1768 -0.4375 0.037 Uiso 1 1 calc R
C55 C 0.3854(8) 0.1115(3) -0.4254(4) 0.068(3) Uani 1 1 d .
H55A H 0.4272 0.0879 -0.4356 0.102 Uiso 1 1 calc R
H55B H 0.3317 0.0994 -0.4078 0.102 Uiso 1 1 calc R
H55C H 0.4285 0.1310 -0.3980 0.102 Uiso 1 1 calc R
C56 C 0.3580(7) 0.1209(3) -0.5336(3) 0.062(2) Uani 1 1 d .
H56A H 0.4040 0.0959 -0.5272 0.092 Uiso 1 1 calc R
H56B H 0.3896 0.1443 -0.5517 0.092 Uiso 1 1 calc R
H56C H 0.2935 0.1125 -0.5589 0.092 Uiso 1 1 calc R
C57 C -0.1051(7) 0.1148(2) -0.6044(4) 0.055(2) Uani 1 1 d .
H57 H -0.1622 0.1067 -0.5890 0.066 Uiso 1 1 calc R
C58 C 0.0053(17) 0.0844(4) -0.5182(5) 0.198(10) Uani 1 1 d .
H58A H 0.0783 0.0809 -0.5023 0.296 Uiso 1 1 calc R
H58B H -0.0275 0.0559 -0.5232 0.296 Uiso 1 1 calc R
H58C H -0.0254 0.1019 -0.4919 0.296 Uiso 1 1 calc R
C59 C 0.0839(7) 0.1170(3) -0.5972(5) 0.077(3) Uani 1 1 d .
H59A H 0.1458 0.1086 -0.5697 0.116 Uiso 1 1 calc R
H59B H 0.0853 0.1483 -0.6043 0.116 Uiso 1 1 calc R
H59C H 0.0807 0.1014 -0.6334 0.116 Uiso 1 1 calc R
C60 C -0.3040(8) 0.0815(3) -0.4598(4) 0.072(3) Uani 1 1 d .
H60 H -0.2504 0.0818 -0.4267 0.087 Uiso 1 1 calc R
C61 C -0.2186(10) 0.0166(4) -0.4871(6) 0.118(5) Uani 1 1 d .
H61A H -0.2249 -0.0031 -0.5199 0.177 Uiso 1 1 calc R
H61B H -0.2274 0.0002 -0.4532 0.177 Uiso 1 1 calc R
H61C H -0.1510 0.0301 -0.4795 0.177 Uiso 1 1 calc R
C62 C -0.3819(7) 0.0472(3) -0.5453(6) 0.096(4) Uani 1 1 d .
H62A H -0.3687 0.0243 -0.5712 0.144 Uiso 1 1 calc R
H62B H -0.3934 0.0747 -0.5663 0.144 Uiso 1 1 calc R
H62C H -0.4425 0.0399 -0.5303 0.144 Uiso 1 1 calc R
C63 C 0.8743(7) 0.3834(3) -0.5371(5) 0.073(3) Uani 1 1 d .
H63 H 0.8611 0.3916 -0.5009 0.087 Uiso 1 1 calc R
C64 C 0.9513(9) 0.3972(4) -0.6189(4) 0.105(5) Uani 1 1 d .
H64A H 0.9945 0.4190 -0.6322 0.158 Uiso 1 1 calc R
H64B H 0.8859 0.3953 -0.6463 0.158 Uiso 1 1 calc R
H64C H 0.9855 0.3690 -0.6159 0.158 Uiso 1 1 calc R
C65 C 0.9741(9) 0.4493(3) -0.5321(4) 0.087(3) Uani 1 1 d .
H65A H 1.0145 0.4650 -0.5554 0.130 Uiso 1 1 calc R
H65B H 1.0175 0.4417 -0.4950 0.130 Uiso 1 1 calc R
H65C H 0.9177 0.4677 -0.5260 0.130 Uiso 1 1 calc R
C66 C 0.5766(8) 0.4223(3) -0.4305(4) 0.066(2) Uani 1 1 d .
C67 C 0.6395(9) 0.4174(4) -0.4695(4) 0.081(3) Uani 1 1 d .
H67 H 0.6555 0.3896 -0.4822 0.097 Uiso 1 1 calc R
C68 C 0.6793(8) 0.4564(4) -0.4898(4) 0.080(3) Uani 1 1 d .
H68 H 0.7230 0.4549 -0.5163 0.096 Uiso 1 1 calc R
C69 C 0.6528(8) 0.4966(4) -0.4698(4) 0.075(3) Uani 1 1 d .
C70 C 0.5870(7) 0.5008(3) -0.4308(4) 0.070(3) Uani 1 1 d .
H70 H 0.5688 0.5285 -0.4185 0.084 Uiso 1 1 calc R
C71 C 0.5492(8) 0.4620(3) -0.4107(4) 0.071(3) Uani 1 1 d .
H71 H 0.5057 0.4632 -0.3840 0.085 Uiso 1 1 calc R
C73 C 0.0226(9) 0.3131(6) -0.2680(11) 0.289(18) Uani 1 1 d .
H73A H -0.0352 0.3308 -0.2625 0.434 Uiso 1 1 calc R
H73B H 0.0145 0.2835 -0.2546 0.434 Uiso 1 1 calc R
H73C H 0.0250 0.3125 -0.3089 0.434 Uiso 1 1 calc R
C74 C 0.7020 0.5315 -0.4883 0.126(5) Uiso 1 1 d .
H74 H 0.7412 0.5256 -0.5163 0.151 Uiso 1 1 calc R
N1 N 0.8314(4) 0.29953(17) -0.4241(2) 0.0298(11) Uani 1 1 d .
N2 N 0.6273(4) 0.18179(19) -0.5414(2) 0.0363(13) Uani 1 1 d .
N3 N 0.9411(4) 0.19419(18) -0.4602(2) 0.0304(12) Uani 1 1 d .
N4 N 0.6764(4) 0.28409(17) -0.5944(2) 0.0292(11) Uani 1 1 d .
N5 N 0.5630(4) 0.49791(15) -0.2016(2) 0.0297(12) Uani 1 1 d .
N6 N 0.2059(4) 0.47053(17) -0.3174(3) 0.0526(18) Uani 1 1 d .
N7 N 0.4329(4) 0.01593(15) -0.2970(3) 0.0309(12) Uani 1 1 d .
N8 N 0.7980(4) 0.04906(16) -0.1988(2) 0.0320(12) Uani 1 1 d .
N9 N 0.6545(4) -0.00473(15) -0.3523(2) 0.0263(11) Uani 1 1 d .
N10 N 0.6193(4) -0.03733(16) -0.1481(2) 0.0295(11) Uani 1 1 d .
N11 N 0.1454(4) 0.01525(16) -0.3549(2) 0.0295(11) Uani 1 1 d .
N12 N 0.1289(5) 0.06035(16) -0.1519(2) 0.0359(13) Uani 1 1 d .
N13 N 0.1530(4) 0.31256(16) -0.4614(2) 0.0340(12) Uani 1 1 d .
N14 N 0.1165(5) 0.3314(2) -0.2354(3) 0.0575(19) Uani 1 1 d .
N15 N 0.8594(5) 0.1726(2) -0.2967(2) 0.0486(17) Uani 1 1 d D
N16 N 0.8688(4) 0.20588(16) -0.0797(2) 0.0269(11) Uani 1 1 d .
N17 N 0.3383(5) 0.13610(19) -0.4780(2) 0.0449(14) Uani 1 1 d .
N18 N -0.0088(6) 0.1060(2) -0.5731(3) 0.0602(19) Uani 1 1 d .
N19 N -0.2995(8) 0.0513(3) -0.5004(4) 0.081(2) Uani 1 1 d .
N20 N 0.9335(5) 0.4100(2) -0.5619(3) 0.0530(16) Uani 1 1 d .
O1 O 0.4197(3) 0.23056(12) -0.39084(15) 0.0223(8) Uani 1 1 d .
O2 O 0.5360(3) 0.26098(11) -0.32031(15) 0.0169(7) Uani 1 1 d .
O3 O 0.8147(4) 0.33628(16) -0.4082(2) 0.0477(13) Uani 1 1 d .
O4 O 0.9166(4) 0.2863(2) -0.4296(2) 0.0568(15) Uani 1 1 d .
O5 O 0.5375(5) 0.1776(2) -0.5672(2) 0.0666(17) Uani 1 1 d .
O6 O 0.6979(4) 0.16212(16) -0.5553(2) 0.0513(14) Uani 1 1 d .
O7 O 0.6350(3) 0.28734(19) -0.64565(19) 0.0476(13) Uani 1 1 d .
O8 O 0.6429(4) 0.30120(17) -0.55488(19) 0.0489(13) Uani 1 1 d .
O9 O 0.8775(4) 0.1804(2) -0.4336(2) 0.0644(17) Uani 1 1 d .
O10 O 1.0326(4) 0.1864(2) -0.4460(2) 0.0624(17) Uani 1 1 d .
O11 O 0.9550(3) 0.24111(11) -0.70814(14) 0.0159(7) Uani 1 1 d .
O12 O 0.3844(3) 0.32336(11) -0.29895(16) 0.0182(8) Uani 1 1 d .
O13 O 0.5473(3) 0.33620(11) -0.24864(16) 0.0173(7) Uani 1 1 d .
O14 O 0.1499(5) 0.4448(2) -0.3461(5) 0.168(6) Uani 1 1 d .
O15 O 0.1742(4) 0.50604(15) -0.3054(3) 0.0670(18) Uani 1 1 d .
O16 O 0.6280(3) 0.47965(14) -0.1638(2) 0.0390(11) Uani 1 1 d .
O17 O 0.5612(3) 0.53759(13) -0.2108(2) 0.0462(13) Uani 1 1 d .
O18 O 0.6078(3) 0.19420(11) -0.21578(16) 0.0214(8) Uani 1 1 d .
O19 O 0.4591(3) 0.18051(11) -0.28131(16) 0.0193(8) Uani 1 1 d .
O20 O 0.4345(3) -0.02281(14) -0.2819(3) 0.0594(16) Uani 1 1 d .
O21 O 0.3680(3) 0.03111(13) -0.3369(2) 0.0354(10) Uani 1 1 d .
O22 O 0.8231(3) 0.01023(13) -0.2021(2) 0.0394(11) Uani 1 1 d .
O23 O 0.8611(3) 0.07855(15) -0.1818(2) 0.0491(13) Uani 1 1 d .
O24 O 0.6304(4) -0.02132(15) -0.40078(19) 0.0429(12) Uani 1 1 d .
O25 O 0.6741(3) 0.03445(13) -0.34332(19) 0.0348(10) Uani 1 1 d .
O26 O 0.5983(4) -0.06639(15) -0.1170(2) 0.0521(14) Uani 1 1 d .
O27 O 0.6201(5) 0.00152(14) -0.1353(2) 0.0512(14) Uani 1 1 d .
O28 O 0.7499(3) -0.16463(12) -0.31922(16) 0.0221(8) Uani 1 1 d .
O29 O 0.2761(3) 0.19026(11) -0.24132(16) 0.0225(8) Uani 1 1 d .
O30 O 0.2429(3) 0.17871(12) -0.33690(15) 0.0204(8) Uani 1 1 d .
O31 O 0.1065(5) 0.09151(16) -0.1248(2) 0.0586(15) Uani 1 1 d .
O32 O 0.1272(7) 0.02336(17) -0.1347(3) 0.104(3) Uani 1 1 d .
O33 O 0.1121(5) 0.02969(16) -0.4039(2) 0.0553(14) Uani 1 1 d .
O34 O 0.1699(4) -0.02300(13) -0.3438(2) 0.0386(11) Uani 1 1 d .
O35 O 0.2271(3) 0.27540(13) -0.37943(18) 0.0293(9) Uani 1 1 d .
O36 O 0.2168(3) 0.27750(12) -0.25959(18) 0.0269(9) Uani 1 1 d .
O37 O 0.7413(3) 0.22475(13) -0.28594(17) 0.0281(9) Uani 1 1 d .
O38 O 0.7963(3) 0.24038(12) -0.16410(17) 0.0240(8) Uani 1 1 d .
O39 O 0.2366(3) 0.19412(15) -0.51495(18) 0.0369(10) Uani 1 1 d .
O40 O -0.1205(5) 0.13278(17) -0.6514(2) 0.0583(14) Uani 1 1 d .
O41 O -0.3739(6) 0.1096(2) -0.4623(3) 0.0787(19) Uani 1 1 d .
O42 O 0.8363(6) 0.3489(3) -0.5589(5) 0.136(4) Uani 1 1 d .
O43 O 0.7006(9) 0.5714(3) -0.4717(5) 0.150(4) Uani 1 1 d .
O45 O 1.0905(3) 0.22644(12) -0.63778(15) 0.0200(8) Uani 1 1 d .
O46 O 0.7556(3) 0.32060(11) -0.27305(17) 0.0231(8) Uani 1 1 d .
Cl Cl 0.5285(3) 0.37401(9) -0.40287(12) 0.0984(10) Uani 1 1 d .

loop_
_atom_site_aniso_label
_atom_site_aniso_U_11
_atom_site_aniso_U_22
_atom_site_aniso_U_33
_atom_site_aniso_U_23
_atom_site_aniso_U_13
_atom_site_aniso_U_12
Gd1 0.01360(12) 0.00586(12) 0.01900(13) -0.00075(9) 0.00780(9) -0.00082(8)
Gd2 0.01376(12) 0.00560(12) 0.01773(12) -0.00008(9) 0.00747(9) -0.00032(8)
C1 0.023(3) 0.007(2) 0.019(3) -0.0003(19) 0.009(2) 0.0003(19)
C2 0.020(3) 0.014(3) 0.022(3) 0.002(2) 0.010(2) 0.001(2)
C3 0.026(3) 0.015(3) 0.019(3) -0.001(2) 0.010(2) 0.000(2)
C4 0.024(3) 0.020(3) 0.020(3) 0.001(2) 0.008(2) -0.005(2)
C5 0.023(3) 0.016(3) 0.022(3) 0.002(2) 0.012(2) 0.001(2)
C6 0.033(3) 0.024(3) 0.023(3) -0.006(2) 0.016(2) -0.003(2)
C7 0.025(3) 0.023(3) 0.021(3) -0.006(2) 0.013(2) -0.006(2)
C8 0.025(3) 0.019(3) 0.021(3) -0.003(2) 0.010(2) -0.002(2)
C9 0.029(3) 0.019(3) 0.019(3) 0.001(2) 0.008(2) 0.003(2)
C10 0.019(3) 0.016(3) 0.023(3) -0.003(2) 0.008(2) 0.000(2)
C11 0.021(3) 0.010(2) 0.020(3) -0.002(2) 0.009(2) -0.0023(19)
C12 0.020(3) 0.016(3) 0.018(2) 0.000(2) 0.008(2) 0.001(2)
C13 0.022(3) 0.019(3) 0.023(3) 0.003(2) 0.012(2) 0.003(2)
C14 0.019(3) 0.005(2) 0.018(2) -0.0005(18) 0.009(2) -0.0013(18)
C15 0.019(3) 0.009(2) 0.027(3) 0.002(2) 0.013(2) 0.001(2)
C16 0.022(3) 0.009(2) 0.028(3) -0.002(2) 0.007(2) 0.002(2)
C17 0.013(3) 0.011(3) 0.039(3) -0.002(2) 0.011(2) -0.0013(19)
C18 0.021(3) 0.011(3) 0.040(3) -0.006(2) 0.011(2) -0.004(2)
C19 0.028(3) 0.008(3) 0.034(3) 0.001(2) 0.009(2) 0.002(2)
C20 0.025(3) 0.017(3) 0.042(3) -0.003(2) -0.002(3) 0.006(2)
C21 0.021(3) 0.017(3) 0.042(3) -0.007(3) -0.004(3) -0.001(2)
C22 0.017(3) 0.013(3) 0.025(3) 0.003(2) 0.011(2) -0.001(2)
C23 0.021(3) 0.007(2) 0.031(3) 0.001(2) 0.012(2) 0.001(2)
C24 0.019(3) 0.012(3) 0.038(3) 0.000(2) 0.011(2) 0.002(2)
C25 0.022(3) 0.008(2) 0.036(3) 0.001(2) 0.010(2) 0.000(2)
C26 0.019(3) 0.010(3) 0.028(3) 0.003(2) 0.004(2) 0.003(2)
C27 0.020(3) 0.012(3) 0.031(3) 0.000(2) -0.001(2) 0.002(2)
C28 0.024(3) 0.010(3) 0.029(3) -0.002(2) 0.003(2) -0.004(2)
C29 0.016(3) 0.011(2) 0.027(3) 0.002(2) 0.002(2) 0.0025(19)
C30 0.019(3) 0.012(3) 0.025(3) 0.007(2) 0.001(2) 0.002(2)
C31 0.017(3) 0.012(3) 0.030(3) -0.001(2) 0.008(2) 0.004(2)
C32 0.014(3) 0.010(2) 0.029(3) 0.003(2) 0.005(2) 0.0019(19)
C33 0.018(3) 0.013(3) 0.033(3) 0.004(2) 0.008(2) 0.002(2)
C34 0.020(3) 0.012(3) 0.030(3) 0.002(2) 0.007(2) 0.003(2)
C35 0.011(2) 0.013(3) 0.027(3) -0.001(2) 0.005(2) -0.0015(19)
C36 0.014(3) 0.011(3) 0.030(3) -0.001(2) 0.009(2) -0.0005(19)
C37 0.015(3) 0.011(3) 0.029(3) 0.003(2) 0.008(2) -0.0008(19)
C38 0.025(3) 0.010(3) 0.029(3) -0.003(2) 0.010(2) 0.002(2)
C39 0.028(3) 0.010(3) 0.033(3) 0.003(2) 0.011(2) -0.002(2)
C40 0.019(3) 0.013(3) 0.032(3) 0.004(2) 0.006(2) -0.002(2)
C41 0.017(3) 0.014(3) 0.037(3) -0.008(2) 0.009(2) -0.007(2)
C42 0.019(3) 0.013(3) 0.027(3) -0.001(2) 0.008(2) -0.002(2)
C43 0.022(3) 0.024(3) 0.038(4) -0.001(3) 0.004(3) 0.002(2)
C44 0.046(4) 0.043(4) 0.043(4) 0.005(3) -0.003(3) 0.002(3)
C45 0.097(7) 0.028(4) 0.055(5) -0.004(4) -0.016(5) 0.009(4)
C46 0.034(3) 0.023(3) 0.034(3) 0.005(3) 0.014(3) 0.009(3)
C47 0.069(5) 0.043(5) 0.071(5) -0.010(4) 0.027(4) 0.029(4)
C48 0.046(4) 0.066(5) 0.047(4) -0.007(4) 0.025(4) 0.019(4)
C49 0.102(8) 0.116(9) 0.077(7) 0.025(6) 0.039(6) 0.072(7)
C50 0.110(8) 0.042(5) 0.073(6) -0.005(4) 0.042(6) 0.000(5)
C51 0.020(3) 0.025(3) 0.034(3) -0.008(2) 0.008(2) -0.002(2)
C52 0.030(3) 0.024(3) 0.040(3) -0.005(3) 0.001(3) 0.005(2)
C53 0.037(4) 0.062(5) 0.027(3) -0.003(3) 0.003(3) 0.006(3)
C54 0.037(3) 0.027(3) 0.028(3) -0.006(3) 0.010(3) -0.011(3)
C55 0.094(7) 0.052(5) 0.053(5) 0.009(4) 0.002(5) 0.015(5)
C56 0.076(6) 0.055(5) 0.053(5) -0.025(4) 0.011(4) 0.009(4)
C57 0.062(5) 0.026(4) 0.068(6) -0.011(4) -0.006(4) 0.004(3)
C58 0.43(3) 0.070(9) 0.061(8) 0.009(7) -0.015(13) 0.044(14)
C59 0.061(6) 0.063(6) 0.104(8) -0.036(6) 0.009(5) -0.001(5)
C60 0.088(7) 0.066(6) 0.071(6) 0.022(5) 0.035(5) 0.010(5)
C61 0.135(11) 0.080(8) 0.169(13) 0.027(8) 0.100(10) 0.043(8)
C62 0.045(5) 0.052(6) 0.168(12) -0.031(6) -0.030(6) 0.016(4)
C63 0.071(6) 0.035(5) 0.124(8) -0.010(5) 0.047(6) -0.002(4)
C64 0.114(9) 0.158(11) 0.054(5) 0.052(6) 0.041(6) 0.101(8)
C65 0.116(9) 0.068(7) 0.077(7) -0.010(5) 0.021(6) -0.021(6)
C66 0.090(7) 0.066(6) 0.041(4) -0.008(4) 0.008(4) 0.012(5)
C67 0.104(8) 0.079(7) 0.056(6) 0.002(5) 0.010(5) 0.030(6)
C68 0.086(7) 0.081(8) 0.071(6) -0.009(6) 0.014(6) 0.021(6)
C69 0.075(7) 0.083(7) 0.065(6) -0.006(5) 0.009(5) -0.022(5)
C70 0.078(6) 0.065(6) 0.063(6) -0.019(5) 0.006(5) 0.001(5)
C71 0.097(7) 0.058(6) 0.056(5) -0.019(4) 0.012(5) -0.004(5)
C73 0.040(7) 0.184(17) 0.61(4) -0.27(2) 0.002(14) 0.020(8)
N1 0.037(3) 0.033(3) 0.026(3) -0.008(2) 0.021(2) -0.013(2)
N2 0.040(3) 0.041(3) 0.035(3) -0.014(2) 0.023(3) -0.014(3)
N3 0.030(3) 0.041(3) 0.024(3) 0.009(2) 0.014(2) 0.009(2)
N4 0.027(3) 0.035(3) 0.030(3) 0.011(2) 0.016(2) 0.010(2)
N5 0.020(3) 0.016(3) 0.056(3) -0.011(2) 0.014(2) 0.0000(19)
N6 0.034(3) 0.017(3) 0.093(5) -0.010(3) -0.019(3) 0.010(2)
N7 0.019(3) 0.010(2) 0.064(4) -0.005(2) 0.010(3) 0.0011(19)
N8 0.027(3) 0.017(3) 0.046(3) -0.002(2) -0.007(2) 0.003(2)
N9 0.034(3) 0.014(2) 0.032(3) 0.006(2) 0.009(2) 0.007(2)
N10 0.044(3) 0.017(3) 0.030(3) 0.005(2) 0.014(2) 0.010(2)
N11 0.033(3) 0.017(3) 0.040(3) -0.007(2) 0.012(2) -0.011(2)
N12 0.062(4) 0.012(3) 0.038(3) 0.000(2) 0.022(3) -0.011(2)
N13 0.039(3) 0.020(3) 0.036(3) 0.003(2) -0.008(2) 0.000(2)
N14 0.038(3) 0.034(3) 0.105(6) -0.021(3) 0.025(4) 0.013(3)
N15 0.049(4) 0.067(4) 0.031(3) 0.003(3) 0.010(3) 0.035(3)
N16 0.028(3) 0.028(3) 0.024(2) -0.005(2) 0.003(2) 0.000(2)
N17 0.061(4) 0.032(3) 0.039(3) -0.001(3) 0.003(3) 0.000(3)
N18 0.088(5) 0.034(4) 0.049(4) -0.004(3) -0.008(4) 0.001(3)
N19 0.123(8) 0.043(4) 0.082(6) -0.010(4) 0.037(5) -0.003(5)
N20 0.058(4) 0.040(4) 0.061(4) -0.002(3) 0.012(3) -0.009(3)
O1 0.020(2) 0.027(2) 0.0212(19) -0.0033(16) 0.0077(16) -0.0070(16)
O2 0.0202(18) 0.0114(17) 0.0209(18) -0.0024(14) 0.0088(15) -0.0022(14)
O3 0.060(3) 0.036(3) 0.056(3) -0.013(2) 0.033(3) -0.022(2)
O4 0.038(3) 0.082(4) 0.058(3) -0.038(3) 0.028(2) -0.023(3)
O5 0.061(4) 0.089(5) 0.049(3) -0.039(3) 0.011(3) -0.009(3)
O6 0.063(3) 0.042(3) 0.059(3) -0.025(2) 0.038(3) -0.013(2)
O7 0.033(3) 0.078(4) 0.032(3) 0.010(2) 0.007(2) 0.024(2)
O8 0.054(3) 0.065(3) 0.037(3) 0.013(2) 0.030(2) 0.038(3)
O9 0.062(4) 0.081(4) 0.060(3) 0.039(3) 0.036(3) 0.025(3)
O10 0.045(3) 0.104(5) 0.042(3) 0.035(3) 0.017(2) 0.028(3)
O11 0.0210(18) 0.0123(17) 0.0169(17) 0.0002(14) 0.0099(15) 0.0017(14)
O12 0.0176(18) 0.0085(17) 0.029(2) -0.0003(15) 0.0068(15) -0.0023(14)
O13 0.0163(19) 0.0061(16) 0.030(2) 0.0004(14) 0.0069(16) 0.0017(13)
O14 0.080(5) 0.065(5) 0.291(12) -0.115(6) -0.118(6) 0.053(4)
O15 0.037(3) 0.019(3) 0.130(5) -0.011(3) -0.017(3) 0.013(2)
O16 0.027(2) 0.026(2) 0.061(3) -0.013(2) -0.001(2) -0.0030(18)
O17 0.026(2) 0.011(2) 0.102(4) -0.012(2) 0.015(2) -0.0025(17)
O18 0.0210(19) 0.0075(17) 0.035(2) 0.0000(15) 0.0047(16) -0.0023(14)
O19 0.0199(19) 0.0057(17) 0.033(2) -0.0020(15) 0.0065(17) 0.0031(14)
O20 0.030(3) 0.011(2) 0.128(5) 0.010(3) -0.005(3) -0.0063(18)
O21 0.027(2) 0.023(2) 0.053(3) -0.007(2) 0.000(2) -0.0019(18)
O22 0.029(2) 0.015(2) 0.069(3) 0.003(2) -0.002(2) 0.0062(17)
O23 0.031(3) 0.024(2) 0.081(4) -0.015(2) -0.013(2) 0.0036(19)
O24 0.069(3) 0.028(2) 0.030(2) 0.005(2) 0.006(2) 0.007(2)
O25 0.054(3) 0.014(2) 0.041(2) 0.0074(18) 0.020(2) 0.0036(18)
O26 0.093(4) 0.026(3) 0.048(3) 0.007(2) 0.041(3) 0.013(3)
O27 0.102(4) 0.015(2) 0.044(3) -0.002(2) 0.032(3) 0.015(2)
O28 0.026(2) 0.0146(19) 0.025(2) 0.0000(15) 0.0039(16) 0.0061(15)
O29 0.034(2) 0.0085(18) 0.029(2) -0.0034(15) 0.0159(17) -0.0075(15)
O30 0.0226(19) 0.0152(19) 0.0242(19) -0.0001(15) 0.0066(16) -0.0047(15)
O31 0.110(5) 0.030(3) 0.047(3) -0.004(2) 0.041(3) -0.012(3)
O32 0.252(10) 0.018(3) 0.066(4) 0.003(3) 0.090(5) -0.015(4)
O33 0.096(4) 0.033(3) 0.034(3) -0.009(2) 0.006(3) -0.011(3)
O34 0.054(3) 0.011(2) 0.057(3) -0.0102(19) 0.025(2) -0.0081(18)
O35 0.029(2) 0.023(2) 0.032(2) 0.0035(17) -0.0033(18) 0.0011(17)
O36 0.027(2) 0.018(2) 0.042(2) 0.0022(17) 0.0193(18) 0.0058(16)
O37 0.035(2) 0.023(2) 0.029(2) -0.0018(17) 0.0131(18) 0.0122(18)
O38 0.021(2) 0.022(2) 0.029(2) -0.0014(16) 0.0059(16) 0.0031(15)
O39 0.047(3) 0.032(3) 0.032(2) 0.004(2) 0.007(2) 0.002(2)
O40 0.086(4) 0.037(3) 0.049(3) 0.003(3) 0.007(3) 0.013(3)
O41 0.097(5) 0.059(4) 0.087(5) 0.009(3) 0.034(4) 0.020(4)
O42 0.096(6) 0.061(5) 0.264(12) -0.073(6) 0.065(7) -0.030(4)
O43 0.173(10) 0.095(7) 0.182(10) 0.004(7) 0.038(8) -0.005(7)
O45 0.020(2) 0.0194(19) 0.0220(19) -0.0009(15) 0.0066(15) 0.0038(15)
O46 0.027(2) 0.0112(18) 0.035(2) -0.0055(16) 0.0152(17) -0.0088(15)
Cl 0.170(3) 0.0614(16) 0.0719(16) -0.0039(13) 0.0433(18) 0.0080(17)

loop_
_atom_type_symbol
_atom_type_description
_atom_type_scat_dispersion_real
_atom_type_scat_dispersion_imag
_atom_type_scat_source
C C 0.0033 0.0016 'International Tables Vol C Tables 4.2.6.8 and 6.1.1.4'
H H 0.0000 0.0000 'International Tables Vol C Tables 4.2.6.8 and 6.1.1.4'
N N 0.0061 0.0033 'International Tables Vol C Tables 4.2.6.8 and 6.1.1.4'
O O 0.0106 0.0060 'International Tables Vol C Tables 4.2.6.8 and 6.1.1.4'
Cl Cl 0.1484 0.1585 'International Tables Vol C Tables 4.2.6.8 and 6.1.1.4'
Gd Gd -0.1653 3.9035 'International Tables Vol C Tables 4.2.6.8 and 6.1.1.4'

loop_
_geom_angle_atom_site_label_1
_geom_angle_atom_site_label_2
_geom_angle_atom_site_label_3
_geom_angle
_geom_angle_site_symmetry_1
_geom_angle_site_symmetry_3
O2 Gd1 O38 144.24(12) . .
O2 Gd1 O18 83.18(12) . .
O38 Gd1 O18 74.51(13) . .
O2 Gd1 O13 72.40(12) . .
O38 Gd1 O13 142.37(12) . .
O18 Gd1 O13 133.50(12) . .
O2 Gd1 O45 122.97(12) . 4_566
O38 Gd1 O45 80.01(13) . 4_566
O18 Gd1 O45 78.82(12) . 4_566
O13 Gd1 O45 82.24(12) . 4_566
O2 Gd1 O37 73.95(13) . .
O38 Gd1 O37 72.56(13) . .
O18 Gd1 O37 71.16(13) . .
O13 Gd1 O37 133.74(13) . .
O45 Gd1 O37 143.57(13) 4_566 .
O2 Gd1 O46 89.82(12) . .
O38 Gd1 O46 92.72(13) . .
O18 Gd1 O46 145.02(12) . .
O13 Gd1 O46 75.12(12) . .
O45 Gd1 O46 131.81(12) 4_566 .
O37 Gd1 O46 73.96(13) . .
O2 Gd1 O28 132.31(12) . 2_654
O38 Gd1 O28 74.49(12) . 2_654
O18 Gd1 O28 144.48(12) . 2_654
O13 Gd1 O28 69.72(12) . 2_654
O45 Gd1 O28 79.15(12) 4_566 2_654
O37 Gd1 O28 114.75(13) . 2_654
O46 Gd1 O28 53.27(12) . 2_654
O2 Gd1 O11 72.75(11) . 4_566
O38 Gd1 O11 120.84(12) . 4_566
O18 Gd1 O11 66.96(11) . 4_566
O13 Gd1 O11 68.21(11) . 4_566
O45 Gd1 O11 50.36(11) 4_566 4_566
O37 Gd1 O11 128.57(12) . 4_566
O46 Gd1 O11 142.62(11) . 4_566
O28 Gd1 O11 116.67(11) 2_654 4_566
O2 Gd1 C35 110.12(13) . 2_654
O38 Gd1 C35 86.03(14) . 2_654
O18 Gd1 C35 159.35(13) . 2_654
O13 Gd1 C35 66.94(13) . 2_654
O45 Gd1 C35 104.92(13) 4_566 2_654
O37 Gd1 C35 96.74(14) . 2_654
O46 Gd1 C35 26.93(13) . 2_654
O28 Gd1 C35 26.73(13) 2_654 2_654
O11 Gd1 C35 131.18(12) 4_566 2_654
O2 Gd1 C14 98.23(13) . 4_566
O38 Gd1 C14 100.37(13) . 4_566
O18 Gd1 C14 70.98(12) . 4_566
O13 Gd1 C14 74.10(12) . 4_566
O45 Gd1 C14 24.83(13) 4_566 4_566
O37 Gd1 C14 141.98(13) . 4_566
O46 Gd1 C14 143.99(12) . 4_566
O28 Gd1 C14 98.17(13) 2_654 4_566
O11 Gd1 C14 25.54(12) 4_566 4_566
C35 Gd1 C14 120.41(14) 2_654 4_566
O2 Gd1 Gd2 38.53(8) . .
O38 Gd1 Gd2 142.46(9) . .
O18 Gd1 Gd2 68.96(9) . .
O13 Gd1 Gd2 67.28(8) . .
O45 Gd1 Gd2 84.69(8) 4_566 .
O37 Gd1 Gd2 102.72(10) . .
O46 Gd1 Gd2 122.42(9) . .
O28 Gd1 Gd2 135.61(9) 2_654 .
O11 Gd1 Gd2 34.33(7) 4_566 .
C35 Gd1 Gd2 131.21(10) 2_654 .
C14 Gd1 Gd2 59.87(10) 4_566 .
O11 Gd2 O35 145.40(13) 4_566 .
O11 Gd2 O36 84.03(13) 4_566 .
O35 Gd2 O36 73.56(14) . .
O11 Gd2 O12 74.64(12) 4_566 .
O35 Gd2 O12 74.30(13) . .
O36 Gd2 O12 74.99(12) . .
O11 Gd2 O19 75.79(12) 4_566 .
O35 Gd2 O19 138.12(13) . .
O36 Gd2 O19 135.91(13) . .
O12 Gd2 O19 133.33(12) . .
O11 Gd2 O29 80.04(12) 4_566 .
O35 Gd2 O29 114.51(13) . .
O36 Gd2 O29 69.24(12) . .
O12 Gd2 O29 137.82(12) . .
O19 Gd2 O29 68.89(12) . .
O11 Gd2 O30 129.46(11) 4_566 .
O35 Gd2 O30 78.90(13) . .
O36 Gd2 O30 93.57(13) . .
O12 Gd2 O30 152.87(12) . .
O19 Gd2 O30 71.49(12) . .
O29 Gd2 O30 52.74(12) . .
O11 Gd2 O1 123.46(12) 4_566 .
O35 Gd2 O1 74.15(13) . .
O36 Gd2 O1 147.68(13) . .
O12 Gd2 O1 94.88(12) . .
O19 Gd2 O1 72.83(12) . .
O29 Gd2 O1 127.29(12) . .
O30 Gd2 O1 81.66(11) . .
O11 Gd2 O2 74.53(11) 4_566 .
O35 Gd2 O2 107.65(13) . .
O36 Gd2 O2 141.77(12) . .
O12 Gd2 O2 69.03(11) . .
O19 Gd2 O2 68.77(11) . .
O29 Gd2 O2 134.62(12) . .
O30 Gd2 O2 124.51(11) . .
O1 Gd2 O2 50.63(11) . .
O11 Gd2 C36 104.13(14) 4_566 .
O35 Gd2 C36 98.63(14) . .
O36 Gd2 C36 82.17(14) . .
O12 Gd2 C36 157.15(13) . .
O19 Gd2 C36 65.90(13) . .
O29 Gd2 C36 26.22(13) . .
O30 Gd2 C36 26.64(13) . .
O1 Gd2 C36 104.17(13) . .
O2 Gd2 C36 133.29(12) . .
O11 Gd2 C1 99.32(13) 4_566 .
O35 Gd2 C1 91.06(14) . .
O36 Gd2 C1 154.97(13) . .
O12 Gd2 C1 81.96(12) . .
O19 Gd2 C1 68.21(13) . .
O29 Gd2 C1 135.78(13) . .
O30 Gd2 C1 102.88(13) . .
O1 Gd2 C1 24.92(13) . .
O2 Gd2 C1 25.72(12) . .
C36 Gd2 C1 120.33(14) . .
O11 Gd2 Gd1 40.74(8) 4_566 .
O35 Gd2 Gd1 134.56(10) . .
O36 Gd2 Gd1 119.41(10) . .
O12 Gd2 Gd1 68.91(8) . .
O19 Gd2 Gd1 65.06(8) . .
O29 Gd2 Gd1 110.59(9) . .
O30 Gd2 Gd1 136.47(8) . .
O1 Gd2 Gd1 83.23(8) . .
O2 Gd2 Gd1 33.91(8) . .
C36 Gd2 Gd1 125.22(10) . .
C1 Gd2 Gd1 58.67(10) . .
O1 C1 O2 122.7(5) . .
O1 C1 C2 119.2(4) . .
O2 C1 C2 118.1(4) . .
O1 C1 Gd2 58.4(3) . .
O2 C1 Gd2 64.3(3) . .
C2 C1 Gd2 177.4(4) . .
C7 C2 C3 120.0(5) . .
C7 C2 C1 119.3(5) . .
C3 C2 C1 120.6(5) . .
C4 C3 C2 119.0(5) . .
C4 C3 H3 120.5 . .
C2 C3 H3 120.5 . .
C3 C4 C5 123.4(5) . .
C3 C4 N1 116.9(5) . .
C5 C4 N1 119.6(4) . .
C4 C5 C6 115.1(5) . .
C4 C5 C8 123.5(5) . .
C6 C5 C8 121.1(5) . .
C7 C6 C5 123.4(5) . .
C7 C6 N2 117.9(5) . .
C5 C6 N2 118.7(5) . .
C6 C7 C2 119.1(5) . .
C6 C7 H7 120.4 . .
C2 C7 H7 120.4 . .
C13 C8 C9 115.2(5) . .
C13 C8 C5 120.9(5) . .
C9 C8 C5 123.9(5) . .
C10 C9 C8 123.1(5) . .
C10 C9 N3 116.7(5) . .
C8 C9 N3 120.2(5) . .
C9 C10 C11 119.0(5) . .
C9 C10 H10 120.5 . .
C11 C10 H10 120.5 . .
C10 C11 C12 120.6(5) . .
C10 C11 C14 118.7(4) . .
C12 C11 C14 120.7(4) . .
C11 C12 C13 118.6(5) . .
C11 C12 H12 120.7 . .
C13 C12 H12 120.7 . .
C12 C13 C8 123.4(5) . .
C12 C13 N4 116.3(5) . .
C8 C13 N4 120.3(4) . .
O45 C14 O11 122.9(4) . .
O45 C14 C11 118.2(4) . .
O11 C14 C11 118.9(4) . .
O45 C14 Gd1 54.2(2) . 4_665
O11 C14 Gd1 68.7(3) . 4_665
C11 C14 Gd1 172.4(3) . 4_665
O13 C15 O12 128.3(5) . .
O13 C15 C16 115.8(4) . .
O12 C15 C16 115.9(4) . .
C17 C16 C21 118.5(5) . .
C17 C16 C15 120.4(5) . .
C21 C16 C15 120.9(5) . .
C16 C17 C18 120.1(5) . .
C16 C17 H17 119.9 . .
C18 C17 H17 119.9 . .
C17 C18 C19 123.3(5) . .
C17 C18 N5 116.6(5) . .
C19 C18 N5 120.1(5) . .
C18 C19 C20 114.3(5) . .
C18 C19 C40 121.8(5) . 2_554
C20 C19 C40 123.5(5) . 2_554
C21 C20 C19 123.3(5) . .
C21 C20 N6 116.5(5) . .
C19 C20 N6 120.2(5) . .
C20 C21 C16 120.4(5) . .
C20 C21 H21 119.8 . .
C16 C21 H21 119.8 . .
O19 C22 O18 128.7(5) . .
O19 C22 C23 115.6(4) . .
O18 C22 C23 115.7(4) . .
C24 C23 C28 119.0(5) . .
C24 C23 C22 120.3(5) . .
C28 C23 C22 120.6(5) . .
C23 C24 C25 119.3(5) . .
C23 C24 H24 120.4 . .
C25 C24 H24 120.4 . .
C26 C25 C24 123.9(5) . .
C26 C25 N7 120.2(5) . .
C24 C25 N7 115.8(5) . .
C25 C26 C27 115.0(5) . .
C25 C26 C29 121.8(5) . .
C27 C26 C29 122.8(5) . .
C28 C27 C26 122.1(5) . .
C28 C27 N8 117.4(5) . .
C26 C27 N8 120.3(5) . .
C27 C28 C23 120.7(5) . .
C27 C28 H28 119.6 . .
C23 C28 H28 119.6 . .
C30 C29 C34 115.5(5) . .
C30 C29 C26 120.2(5) . .
C34 C29 C26 124.2(5) . .
C31 C30 C29 123.4(5) . .
C31 C30 N9 115.9(5) . .
C29 C30 N9 120.6(5) . .
C30 C31 C32 119.4(5) . .
C30 C31 H31 120.3 . .
C32 C31 H31 120.3 . .
C31 C32 C33 119.4(5) . .
C31 C32 C35 119.5(5) . .
C33 C32 C35 121.1(5) . .
C34 C33 C32 119.6(5) . .
C34 C33 H33 120.2 . .
C32 C33 H33 120.2 . .
C33 C34 C29 122.6(5) . .
C33 C34 N10 116.9(5) . .
C29 C34 N10 120.5(5) . .
O28 C35 O46 123.7(5) . 2_644
O28 C35 C32 118.1(5) . .
O46 C35 C32 118.1(4) 2_644 .
O28 C35 Gd1 64.0(3) . 2_644
O46 C35 Gd1 61.1(3) 2_644 2_644
C32 C35 Gd1 164.4(3) . 2_644
O29 C36 O30 123.3(5) . .
O29 C36 C37 117.7(5) . .
O30 C36 C37 118.9(5) . .
O29 C36 Gd2 61.7(3) . .
O30 C36 Gd2 62.1(3) . .
C37 C36 Gd2 170.5(3) . .
C42 C37 C38 119.4(5) . .
C42 C37 C36 121.0(5) . .
C38 C37 C36 119.6(5) . .
C39 C38 C37 119.9(5) . .
C39 C38 H38 120.1 . .
C37 C38 H38 120.1 . .
C38 C39 C40 122.8(5) . .
C38 C39 N12 116.3(5) . .
C40 C39 N12 120.8(5) . .
C41 C40 C39 114.2(5) . .
C41 C40 C19 122.0(5) . 2_544
C39 C40 C19 123.7(5) . 2_544
C40 C41 C42 124.3(5) . .
C40 C41 N11 119.8(5) . .
C42 C41 N11 115.9(5) . .
C37 C42 C41 119.0(5) . .
C37 C42 H42 120.5 . .
C41 C42 H42 120.5 . .
O35 C43 N13 124.0(6) . .
O35 C43 H43 118.0 . .
N13 C43 H43 118.0 . .
N13 C44 H44A 109.5 . .
N13 C44 H44B 109.5 . .
H44A C44 H44B 109.5 . .
N13 C44 H44C 109.5 . .
H44A C44 H44C 109.5 . .
H44B C44 H44C 109.5 . .
N13 C45 H45A 109.5 . .
N13 C45 H45B 109.5 . .
H45A C45 H45B 109.5 . .
N13 C45 H45C 109.5 . .
H45A C45 H45C 109.5 . .
H45B C45 H45C 109.5 . .
O36 C46 N14 126.4(6) . .
O36 C46 H46 116.8 . .
N14 C46 H46 116.8 . .
N14 C47 H47A 109.5 . .
N14 C47 H47B 109.5 . .
H47A C47 H47B 109.5 . .
N14 C47 H47C 109.5 . .
H47A C47 H47C 109.5 . .
H47B C47 H47C 109.5 . .
O37 C48 N15 129.7(8) . .
O37 C48 H48 115.2 . .
N15 C48 H48 115.2 . .
N15 C49 H49A 109.5 . .
N15 C49 H49B 109.5 . .
H49A C49 H49B 109.5 . .
N15 C49 H49C 109.5 . .
H49A C49 H49C 109.5 . .
H49B C49 H49C 109.5 . .
N15 C50 H50A 109.5 . .
N15 C50 H50B 109.5 . .
H50A C50 H50B 109.5 . .
N15 C50 H50C 109.5 . .
H50A C50 H50C 109.5 . .
H50B C50 H50C 109.5 . .
O38 C51 N16 123.5(5) . .
O38 C51 H51 118.2 . .
N16 C51 H51 118.2 . .
N16 C52 H52A 109.5 . .
N16 C52 H52B 109.5 . .
H52A C52 H52B 109.5 . .
N16 C52 H52C 109.5 . .
H52A C52 H52C 109.5 . .
H52B C52 H52C 109.5 . .
N16 C53 H53A 109.5 . .
N16 C53 H53B 109.5 . .
H53A C53 H53B 109.5 . .
N16 C53 H53C 109.5 . .
H53A C53 H53C 109.5 . .
H53B C53 H53C 109.5 . .
O39 C54 N17 125.3(6) . .
O39 C54 H54 117.3 . .
N17 C54 H54 117.3 . .
N17 C55 H55A 109.5 . .
N17 C55 H55B 109.5 . .
H55A C55 H55B 109.5 . .
N17 C55 H55C 109.5 . .
H55A C55 H55C 109.5 . .
H55B C55 H55C 109.5 . .
N17 C56 H56A 109.5 . .
N17 C56 H56B 109.5 . .
H56A C56 H56B 109.5 . .
N17 C56 H56C 109.5 . .
H56A C56 H56C 109.5 . .
H56B C56 H56C 109.5 . .
O40 C57 N18 122.9(9) . .
O40 C57 H57 118.5 . .
N18 C57 H57 118.5 . .
N18 C58 H58A 109.5 . .
N18 C58 H58B 109.5 . .
H58A C58 H58B 109.5 . .
N18 C58 H58C 109.5 . .
H58A C58 H58C 109.5 . .
H58B C58 H58C 109.5 . .
N18 C59 H59A 109.5 . .
N18 C59 H59B 109.5 . .
H59A C59 H59B 109.5 . .
N18 C59 H59C 109.5 . .
H59A C59 H59C 109.5 . .
H59B C59 H59C 109.5 . .
O41 C60 N19 125.5(11) . .
O41 C60 H60 117.2 . .
N19 C60 H60 117.2 . .
N19 C61 H61A 109.5 . .
N19 C61 H61B 109.5 . .
H61A C61 H61B 109.5 . .
N19 C61 H61C 109.5 . .
H61A C61 H61C 109.5 . .
H61B C61 H61C 109.5 . .
N19 C62 H62A 109.5 . .
N19 C62 H62B 109.5 . .
H62A C62 H62B 109.5 . .
N19 C62 H62C 109.5 . .
H62A C62 H62C 109.5 . .
H62B C62 H62C 109.5 . .
O42 C63 N20 124.0(10) . .
O42 C63 H63 118.0 . .
N20 C63 H63 118.0 . .
N20 C64 H64A 109.5 . .
N20 C64 H64B 109.5 . .
H64A C64 H64B 109.5 . .
N20 C64 H64C 109.5 . .
H64A C64 H64C 109.5 . .
H64B C64 H64C 109.5 . .
N20 C65 H65A 109.5 . .
N20 C65 H65B 109.5 . .
H65A C65 H65B 109.5 . .
N20 C65 H65C 109.5 . .
H65A C65 H65C 109.5 . .
H65B C65 H65C 109.5 . .
C67 C66 C71 124.3(10) . .
C67 C66 Cl 117.9(8) . .
C71 C66 Cl 117.7(8) . .
C66 C67 C68 117.0(10) . .
C66 C67 H67 121.5 . .
C68 C67 H67 121.5 . .
C69 C68 C67 119.3(10) . .
C69 C68 H68 120.4 . .
C67 C68 H68 120.4 . .
C74 C69 C68 114.3(9) . .
C74 C69 C70 122.8(9) . .
C68 C69 C70 122.7(10) . .
C69 C70 C71 117.3(9) . .
C69 C70 H70 121.4 . .
C71 C70 H70 121.4 . .
C66 C71 C70 119.4(10) . .
C66 C71 H71 120.3 . .
C70 C71 H71 120.3 . .
N14 C73 H73A 109.5 . .
N14 C73 H73B 109.5 . .
H73A C73 H73B 109.5 . .
N14 C73 H73C 109.5 . .
H73A C73 H73C 109.5 . .
H73B C73 H73C 109.5 . .
O43 C74 C69 127.3(7) . .
O43 C74 H74 116.4 . .
C69 C74 H74 116.4 . .
O3 N1 O4 124.4(5) . .
O3 N1 C4 117.9(5) . .
O4 N1 C4 117.6(5) . .
O6 N2 O5 122.8(6) . .
O6 N2 C6 120.4(5) . .
O5 N2 C6 116.9(5) . .
O10 N3 O9 123.3(5) . .
O10 N3 C9 118.8(5) . .
O9 N3 C9 117.7(5) . .
O7 N4 O8 123.7(5) . .
O7 N4 C13 117.5(5) . .
O8 N4 C13 118.7(5) . .
O17 N5 O16 123.8(5) . .
O17 N5 C18 119.0(5) . .
O16 N5 C18 117.2(5) . .
O14 N6 O15 121.0(6) . .
O14 N6 C20 118.7(5) . .
O15 N6 C20 119.9(5) . .
O21 N7 O20 123.4(5) . .
O21 N7 C25 117.7(5) . .
O20 N7 C25 118.9(5) . .
O23 N8 O22 122.9(5) . .
O23 N8 C27 117.9(5) . .
O22 N8 C27 119.0(5) . .
O24 N9 O25 124.3(5) . .
O24 N9 C30 117.1(5) . .
O25 N9 C30 118.6(5) . .
O26 N10 O27 123.3(5) . .
O26 N10 C34 118.2(5) . .
O27 N10 C34 118.5(5) . .
O34 N11 O33 124.7(5) . .
O34 N11 C41 118.5(5) . .
O33 N11 C41 116.8(5) . .
O32 N12 O31 122.2(6) . .
O32 N12 C39 119.1(5) . .
O31 N12 C39 118.5(5) . .
C43 N13 C44 121.4(5) . .
C43 N13 C45 120.6(6) . .
C44 N13 C45 118.0(5) . .
C46 N14 C73 120.2(7) . .
C46 N14 C47 123.9(7) . .
C73 N14 C47 115.8(7) . .
C48 N15 C49 127.8(8) . .
C48 N15 C50 116.5(6) . .
C49 N15 C50 115.7(8) . .
C51 N16 C53 121.9(5) . .
C51 N16 C52 121.5(5) . .
C53 N16 C52 116.6(5) . .
C54 N17 C56 122.1(6) . .
C54 N17 C55 120.0(6) . .
C56 N17 C55 117.9(7) . .
C57 N18 C58 120.9(12) . .
C57 N18 C59 120.0(8) . .
C58 N18 C59 119.1(11) . .
C60 N19 C62 117.9(10) . .
C60 N19 C61 118.5(10) . .
C62 N19 C61 121.7(9) . .
C63 N20 C65 119.1(8) . .
C63 N20 C64 117.3(8) . .
C65 N20 C64 123.6(9) . .
C1 O1 Gd2 96.6(3) . .
C1 O2 Gd1 153.7(3) . .
C1 O2 Gd2 90.0(3) . .
Gd1 O2 Gd2 107.56(12) . .
C14 O11 Gd2 169.3(3) . 4_665
C14 O11 Gd1 85.8(3) . 4_665
Gd2 O11 Gd1 104.93(12) 4_665 4_665
C15 O12 Gd2 134.7(3) . .
C15 O13 Gd1 139.0(3) . .
C22 O18 Gd1 130.1(3) . .
C22 O19 Gd2 137.3(3) . .
C35 O28 Gd1 89.2(3) . 2_644
C36 O29 Gd2 92.1(3) . .
C36 O30 Gd2 91.3(3) . .
C43 O35 Gd2 146.6(4) . .
C46 O36 Gd2 136.3(4) . .
C48 O37 Gd1 134.0(5) . .
C51 O38 Gd1 131.4(4) . .
C14 O45 Gd1 100.9(3) . 4_665
C35 O46 Gd1 91.9(3) 2_654 .

loop_
_geom_bond_atom_site_label_1
_geom_bond_atom_site_label_2
_geom_bond_distance
_geom_bond_site_symmetry_2
Gd1 O2 2.356(3) .
Gd1 O38 2.360(4) .
Gd1 O18 2.395(3) .
Gd1 O13 2.397(3) .
Gd1 O45 2.406(3) 4_566
Gd1 O37 2.408(4) .
Gd1 O46 2.437(3) .
Gd1 O28 2.500(3) 2_654
Gd1 O11 2.719(3) 4_566
Gd1 C35 2.781(5) 2_654
Gd1 C14 2.911(5) 4_566
Gd1 Gd2 4.0263(14) .
Gd2 O11 2.350(3) 4_566
Gd2 O35 2.354(4) .
Gd2 O36 2.369(4) .
Gd2 O12 2.408(3) .
Gd2 O19 2.414(3) .
Gd2 O29 2.482(3) .
Gd2 O30 2.490(3) .
Gd2 O1 2.504(3) .
Gd2 O2 2.631(3) .
Gd2 C36 2.817(5) .
Gd2 C1 2.919(5) .
C1 O1 1.239(6) .
C1 O2 1.267(6) .
C1 C2 1.516(7) .
C2 C7 1.381(7) .
C2 C3 1.382(7) .
C3 C4 1.381(7) .
C3 H3 0.9300 .
C4 C5 1.392(7) .
C4 N1 1.466(7) .
C5 C6 1.392(8) .
C5 C8 1.499(7) .
C6 C7 1.379(7) .
C6 N2 1.468(7) .
C7 H7 0.9300 .
C8 C13 1.394(7) .
C8 C9 1.401(8) .
C9 C10 1.380(7) .
C9 N3 1.469(7) .
C10 C11 1.383(7) .
C10 H10 0.9300 .
C11 C12 1.383(7) .
C11 C14 1.504(7) .
C12 C13 1.386(7) .
C12 H12 0.9300 .
C13 N4 1.473(7) .
C14 O45 1.245(6) .
C14 O11 1.258(6) .
C14 Gd1 2.911(5) 4_665
C15 O13 1.247(6) .
C15 O12 1.252(6) .
C15 C16 1.524(7) .
C16 C17 1.377(7) .
C16 C21 1.380(8) .
C17 C18 1.386(7) .
C17 H17 0.9300 .
C18 C19 1.392(8) .
C18 N5 1.473(7) .
C19 C20 1.403(8) .
C19 C40 1.498(7) 2_554
C20 C21 1.371(8) .
C20 N6 1.471(8) .
C21 H21 0.9300 .
C22 O19 1.249(6) .
C22 O18 1.250(6) .
C22 C23 1.513(7) .
C23 C24 1.379(7) .
C23 C28 1.385(7) .
C24 C25 1.391(7) .
C24 H24 0.9300 .
C25 C26 1.381(7) .
C25 N7 1.476(7) .
C26 C27 1.414(7) .
C26 C29 1.497(7) .
C27 C28 1.376(7) .
C27 N8 1.465(7) .
C28 H28 0.9300 .
C29 C30 1.389(7) .
C29 C34 1.402(7) .
C30 C31 1.381(7) .
C30 N9 1.478(7) .
C31 C32 1.388(7) .
C31 H31 0.9300 .
C32 C33 1.393(7) .
C32 C35 1.503(7) .
C33 C34 1.384(7) .
C33 H33 0.9300 .
C34 N10 1.467(7) .
C35 O28 1.251(6) .
C35 O46 1.260(6) 2_644
C35 Gd1 2.781(5) 2_644
C36 O29 1.246(6) .
C36 O30 1.263(6) .
C36 C37 1.506(7) .
C37 C42 1.376(7) .
C37 C38 1.383(7) .
C38 C39 1.383(7) .
C38 H38 0.9300 .
C39 C40 1.405(8) .
C39 N12 1.464(7) .
C40 C41 1.386(8) .
C40 C19 1.498(7) 2_544
C41 C42 1.386(7) .
C41 N11 1.488(7) .
C42 H42 0.9300 .
C43 O35 1.223(7) .
C43 N13 1.330(7) .
C43 H43 0.9300 .
C44 N13 1.458(8) .
C44 H44A 0.9600 .
C44 H44B 0.9600 .
C44 H44C 0.9600 .
C45 N13 1.461(9) .
C45 H45A 0.9600 .
C45 H45B 0.9600 .
C45 H45C 0.9600 .
C46 O36 1.226(7) .
C46 N14 1.285(8) .
C46 H46 0.9300 .
C47 N14 1.438(9) .
C47 H47A 0.9600 .
C47 H47B 0.9600 .
C47 H47C 0.9600 .
C48 O37 1.183(8) .
C48 N15 1.317(9) .
C48 H48 0.9300 .
C49 N15 1.365(9) .
C49 H49A 0.9600 .
C49 H49B 0.9600 .
C49 H49C 0.9600 .
C50 N15 1.503(11) .
C50 H50A 0.9600 .
C50 H50B 0.9600 .
C50 H50C 0.9600 .
C51 O38 1.240(7) .
C51 N16 1.319(8) .
C51 H51 0.9300 .
C52 N16 1.461(7) .
C52 H52A 0.9600 .
C52 H52B 0.9600 .
C52 H52C 0.9600 .
C53 N16 1.447(7) .
C53 H53A 0.9600 .
C53 H53B 0.9600 .
C53 H53C 0.9600 .
C54 O39 1.219(7) .
C54 N17 1.328(8) .
C54 H54 0.9300 .
C55 N17 1.458(9) .
C55 H55A 0.9600 .
C55 H55B 0.9600 .
C55 H55C 0.9600 .
C56 N17 1.451(9) .
C56 H56A 0.9600 .
C56 H56B 0.9600 .
C56 H56C 0.9600 .
C57 O40 1.201(9) .
C57 N18 1.350(10) .
C57 H57 0.9300 .
C58 N18 1.412(13) .
C58 H58A 0.9600 .
C58 H58B 0.9600 .
C58 H58C 0.9600 .
C59 N18 1.484(11) .
C59 H59A 0.9600 .
C59 H59B 0.9600 .
C59 H59C 0.9600 .
C60 O41 1.243(11) .
C60 N19 1.327(12) .
C60 H60 0.9300 .
C61 N19 1.478(13) .
C61 H61A 0.9600 .
C61 H61B 0.9600 .
C61 H61C 0.9600 .
C62 N19 1.345(12) .
C62 H62A 0.9600 .
C62 H62B 0.9600 .
C62 H62C 0.9600 .
C63 O42 1.221(11) .
C63 N20 1.331(10) .
C63 H63 0.9300 .
C64 N20 1.450(11) .
C64 H64A 0.9600 .
C64 H64B 0.9600 .
C64 H64C 0.9600 .
C65 N20 1.421(11) .
C65 H65A 0.9600 .
C65 H65B 0.9600 .
C65 H65C 0.9600 .
C66 C67 1.358(13) .
C66 C71 1.361(12) .
C66 Cl 1.765(10) .
C67 C68 1.411(15) .
C67 H67 0.9300 .
C68 C69 1.372(14) .
C68 H68 0.9300 .
C69 C74 1.353(10) .
C69 C70 1.388(13) .
C70 C71 1.393(13) .
C70 H70 0.9300 .
C71 H71 0.9300 .
C73 N14 1.420(14) .
C73 H73A 0.9600 .
C73 H73B 0.9600 .
C73 H73C 0.9600 .
C74 O43 1.268(10) .
C74 H74 0.9300 .
N1 O3 1.205(7) .
N1 O4 1.221(7) .
N2 O6 1.201(7) .
N2 O5 1.213(7) .
N3 O10 1.202(7) .
N3 O9 1.214(7) .
N4 O7 1.209(6) .
N4 O8 1.217(6) .
N5 O17 1.218(6) .
N5 O16 1.223(7) .
N6 O14 1.177(8) .
N6 O15 1.205(7) .
N7 O21 1.213(6) .
N7 O20 1.222(6) .
N8 O23 1.226(6) .
N8 O22 1.226(6) .
N9 O24 1.217(6) .
N9 O25 1.220(6) .
N10 O26 1.208(6) .
N10 O27 1.211(6) .
N11 O34 1.213(6) .
N11 O33 1.216(7) .
N12 O32 1.190(7) .
N12 O31 1.204(7) .
O11 Gd2 2.350(3) 4_665
O11 Gd1 2.719(3) 4_665
O28 Gd1 2.500(3) 2_644
O45 Gd1 2.406(3) 4_665
O46 C35 1.260(6) 2_654

loop_
_geom_torsion_atom_site_label_1
_geom_torsion_atom_site_label_2
_geom_torsion_atom_site_label_3
_geom_torsion_atom_site_label_4
_geom_torsion
_geom_torsion_site_symmetry_1
_geom_torsion_site_symmetry_4
O2 Gd1 Gd2 O11 -174.19(18) . 4_566
O38 Gd1 Gd2 O11 65.57(19) . 4_566
O18 Gd1 Gd2 O11 79.61(16) . 4_566
O13 Gd1 Gd2 O11 -84.22(15) . 4_566
O45 Gd1 Gd2 O11 -0.43(15) 4_566 4_566
O37 Gd1 Gd2 O11 143.41(16) . 4_566
O46 Gd1 Gd2 O11 -137.67(16) . 4_566
O28 Gd1 Gd2 O11 -69.01(17) 2_654 4_566
C35 Gd1 Gd2 O11 -105.64(19) 2_654 4_566
C14 Gd1 Gd2 O11 0.01(16) 4_566 4_566
O2 Gd1 Gd2 O35 -45.37(19) . .
O38 Gd1 Gd2 O35 -165.6(2) . .
O18 Gd1 Gd2 O35 -151.56(17) . .
O13 Gd1 Gd2 O35 44.60(17) . .
O45 Gd1 Gd2 O35 128.39(17) 4_566 .
O37 Gd1 Gd2 O35 -87.76(17) . .
O46 Gd1 Gd2 O35 -8.84(17) . .
O28 Gd1 Gd2 O35 59.82(18) 2_654 .
O11 Gd1 Gd2 O35 128.82(19) 4_566 .
C35 Gd1 Gd2 O35 23.2(2) 2_654 .
C14 Gd1 Gd2 O35 128.83(18) 4_566 .
O2 Gd1 Gd2 O36 -141.06(17) . .
O38 Gd1 Gd2 O36 98.70(18) . .
O18 Gd1 Gd2 O36 112.75(14) . .
O13 Gd1 Gd2 O36 -51.09(14) . .
O45 Gd1 Gd2 O36 32.71(14) 4_566 .
O37 Gd1 Gd2 O36 176.55(14) . .
O46 Gd1 Gd2 O36 -104.53(15) . .
O28 Gd1 Gd2 O36 -35.87(16) 2_654 .
O11 Gd1 Gd2 O36 33.13(16) 4_566 .
C35 Gd1 Gd2 O36 -72.50(17) 2_654 .
C14 Gd1 Gd2 O36 33.15(15) 4_566 .
O2 Gd1 Gd2 O12 -83.47(16) . .
O38 Gd1 Gd2 O12 156.29(17) . .
O18 Gd1 Gd2 O12 170.34(13) . .
O13 Gd1 Gd2 O12 6.50(13) . .
O45 Gd1 Gd2 O12 90.30(12) 4_566 .
O37 Gd1 Gd2 O12 -125.86(13) . .
O46 Gd1 Gd2 O12 -46.94(13) . .
O28 Gd1 Gd2 O12 21.72(15) 2_654 .
O11 Gd1 Gd2 O12 90.72(15) 4_566 .
C35 Gd1 Gd2 O12 -14.91(17) 2_654 .
C14 Gd1 Gd2 O12 90.74(14) 4_566 .
O2 Gd1 Gd2 O19 88.62(16) . .
O38 Gd1 Gd2 O19 -31.62(17) . .
O18 Gd1 Gd2 O19 -17.58(13) . .
O13 Gd1 Gd2 O19 178.59(13) . .
O45 Gd1 Gd2 O19 -97.62(13) 4_566 .
O37 Gd1 Gd2 O19 46.22(13) . .
O46 Gd1 Gd2 O19 125.14(14) . .
O28 Gd1 Gd2 O19 -166.20(15) 2_654 .
O11 Gd1 Gd2 O19 -97.19(16) 4_566 .
C35 Gd1 Gd2 O19 157.17(17) 2_654 .
C14 Gd1 Gd2 O19 -97.18(14) 4_566 .
O2 Gd1 Gd2 O29 141.82(16) . .
O38 Gd1 Gd2 O29 21.58(17) . .
O18 Gd1 Gd2 O29 35.62(13) . .
O13 Gd1 Gd2 O29 -128.21(12) . .
O45 Gd1 Gd2 O29 -44.42(12) 4_566 .
O37 Gd1 Gd2 O29 99.42(13) . .
O46 Gd1 Gd2 O29 178.34(13) . .
O28 Gd1 Gd2 O29 -113.00(15) 2_654 .
O11 Gd1 Gd2 O29 -43.99(15) 4_566 .
C35 Gd1 Gd2 O29 -149.62(16) 2_654 .
C14 Gd1 Gd2 O29 -43.98(13) 4_566 .
O2 Gd1 Gd2 O30 84.75(17) . .
O38 Gd1 Gd2 O30 -35.49(19) . .
O18 Gd1 Gd2 O30 -21.45(15) . .
O13 Gd1 Gd2 O30 174.72(15) . .
O45 Gd1 Gd2 O30 -101.49(14) 4_566 .
O37 Gd1 Gd2 O30 42.35(15) . .
O46 Gd1 Gd2 O30 121.27(15) . .
O28 Gd1 Gd2 O30 -170.07(16) 2_654 .
O11 Gd1 Gd2 O30 -101.06(17) 4_566 .
C35 Gd1 Gd2 O30 153.31(18) 2_654 .
C14 Gd1 Gd2 O30 -101.05(16) 4_566 .
O2 Gd1 Gd2 O1 14.44(16) . .
O38 Gd1 Gd2 O1 -105.80(17) . .
O18 Gd1 Gd2 O1 -91.76(13) . .
O13 Gd1 Gd2 O1 104.41(13) . .
O45 Gd1 Gd2 O1 -171.80(12) 4_566 .
O37 Gd1 Gd2 O1 -27.96(13) . .
O46 Gd1 Gd2 O1 50.96(13) . .
O28 Gd1 Gd2 O1 119.62(15) 2_654 .
O11 Gd1 Gd2 O1 -171.37(15) 4_566 .
C35 Gd1 Gd2 O1 83.00(16) 2_654 .
C14 Gd1 Gd2 O1 -171.36(14) 4_566 .
O38 Gd1 Gd2 O2 -120.2(2) . .
O18 Gd1 Gd2 O2 -106.20(16) . .
O13 Gd1 Gd2 O2 89.97(16) . .
O45 Gd1 Gd2 O2 173.76(16) 4_566 .
O37 Gd1 Gd2 O2 -42.40(16) . .
O46 Gd1 Gd2 O2 36.53(16) . .
O28 Gd1 Gd2 O2 105.19(18) 2_654 .
O11 Gd1 Gd2 O2 174.19(18) 4_566 .
C35 Gd1 Gd2 O2 68.56(19) 2_654 .
C14 Gd1 Gd2 O2 174.20(16) 4_566 .
O2 Gd1 Gd2 C36 117.02(18) . .
O38 Gd1 Gd2 C36 -3.22(19) . .
O18 Gd1 Gd2 C36 10.83(16) . .
O13 Gd1 Gd2 C36 -153.01(15) . .
O45 Gd1 Gd2 C36 -69.21(15) 4_566 .
O37 Gd1 Gd2 C36 74.63(16) . .
O46 Gd1 Gd2 C36 153.55(16) . .
O28 Gd1 Gd2 C36 -137.79(17) 2_654 .
O11 Gd1 Gd2 C36 -68.79(18) 4_566 .
C35 Gd1 Gd2 C36 -174.42(19) 2_654 .
C14 Gd1 Gd2 C36 -68.78(16) 4_566 .
O2 Gd1 Gd2 C1 9.93(17) . .
O38 Gd1 Gd2 C1 -110.31(18) . .
O18 Gd1 Gd2 C1 -96.26(15) . .
O13 Gd1 Gd2 C1 99.90(14) . .
O45 Gd1 Gd2 C1 -176.30(14) 4_566 .
O37 Gd1 Gd2 C1 -32.46(15) . .
O46 Gd1 Gd2 C1 46.46(15) . .
O28 Gd1 Gd2 C1 115.12(16) 2_654 .
O11 Gd1 Gd2 C1 -175.87(17) 4_566 .
C35 Gd1 Gd2 C1 78.49(18) 2_654 .
C14 Gd1 Gd2 C1 -175.86(15) 4_566 .
O11 Gd2 C1 O1 166.6(3) 4_566 .
O35 Gd2 C1 O1 -46.5(3) . .
O36 Gd2 C1 O1 -97.5(4) . .
O12 Gd2 C1 O1 -120.5(3) . .
O19 Gd2 C1 O1 96.1(3) . .
O29 Gd2 C1 O1 81.4(3) . .
O30 Gd2 C1 O1 32.3(3) . .
O2 Gd2 C1 O1 -177.9(5) . .
C36 Gd2 C1 O1 54.1(3) . .
Gd1 Gd2 C1 O1 169.3(3) . .
O11 Gd2 C1 O2 -15.5(3) 4_566 .
O35 Gd2 C1 O2 131.3(3) . .
O36 Gd2 C1 O2 80.3(4) . .
O12 Gd2 C1 O2 57.3(3) . .
O19 Gd2 C1 O2 -86.1(3) . .
O29 Gd2 C1 O2 -100.8(3) . .
O30 Gd2 C1 O2 -149.8(3) . .
O1 Gd2 C1 O2 177.9(5) . .
C36 Gd2 C1 O2 -128.0(3) . .
Gd1 Gd2 C1 O2 -12.8(2) . .
O11 Gd2 C1 C2 143(8) 4_566 .
O35 Gd2 C1 C2 -70(8) . .
O36 Gd2 C1 C2 -121(8) . .
O12 Gd2 C1 C2 -144(8) . .
O19 Gd2 C1 C2 73(8) . .
O29 Gd2 C1 C2 58(8) . .
O30 Gd2 C1 C2 9(8) . .
O1 Gd2 C1 C2 -23(8) . .
O2 Gd2 C1 C2 159(8) . .
C36 Gd2 C1 C2 31(8) . .
Gd1 Gd2 C1 C2 146(8) . .
O1 C1 C2 C7 -21.0(7) . .
O2 C1 C2 C7 160.0(5) . .
Gd2 C1 C2 C7 2(8) . .
O1 C1 C2 C3 156.4(5) . .
O2 C1 C2 C3 -22.5(7) . .
Gd2 C1 C2 C3 179(100) . .
C7 C2 C3 C4 -1.7(8) . .
C1 C2 C3 C4 -179.1(5) . .
C2 C3 C4 C5 0.7(8) . .
C2 C3 C4 N1 178.2(5) . .
C3 C4 C5 C6 0.4(8) . .
N1 C4 C5 C6 -177.0(5) . .
C3 C4 C5 C8 173.8(5) . .
N1 C4 C5 C8 -3.7(8) . .
C4 C5 C6 C7 -0.6(8) . .
C8 C5 C6 C7 -174.1(5) . .
C4 C5 C6 N2 176.6(5) . .
C8 C5 C6 N2 3.0(8) . .
C5 C6 C7 C2 -0.4(9) . .
N2 C6 C7 C2 -177.6(5) . .
C3 C2 C7 C6 1.6(8) . .
C1 C2 C7 C6 179.1(5) . .
C4 C5 C8 C13 -99.6(7) . .
C6 C5 C8 C13 73.4(7) . .
C4 C5 C8 C9 83.8(7) . .
C6 C5 C8 C9 -103.3(7) . .
C13 C8 C9 C10 1.5(8) . .
C5 C8 C9 C10 178.3(5) . .
C13 C8 C9 N3 -178.1(5) . .
C5 C8 C9 N3 -1.3(8) . .
C8 C9 C10 C11 -4.0(8) . .
N3 C9 C10 C11 175.6(5) . .
C9 C10 C11 C12 3.0(8) . .
C9 C10 C11 C14 -177.8(5) . .
C10 C11 C12 C13 0.4(8) . .
C14 C11 C12 C13 -178.9(5) . .
C11 C12 C13 C8 -3.0(8) . .
C11 C12 C13 N4 176.9(5) . .
C9 C8 C13 C12 2.1(8) . .
C5 C8 C13 C12 -174.8(5) . .
C9 C8 C13 N4 -177.8(5) . .
C5 C8 C13 N4 5.3(8) . .
C10 C11 C14 O45 -18.4(7) . .
C12 C11 C14 O45 160.9(5) . .
C10 C11 C14 O11 161.8(4) . .
C12 C11 C14 O11 -19.0(7) . .
C10 C11 C14 Gd1 -26(3) . 4_665
C12 C11 C14 Gd1 153(2) . 4_665
O13 C15 C16 C17 -2.2(7) . .
O12 C15 C16 C17 177.3(5) . .
O13 C15 C16 C21 -178.4(5) . .
O12 C15 C16 C21 1.1(7) . .
C21 C16 C17 C18 0.5(8) . .
C15 C16 C17 C18 -175.8(5) . .
C16 C17 C18 C19 -0.1(9) . .
C16 C17 C18 N5 176.4(5) . .
C17 C18 C19 C20 0.0(8) . .
N5 C18 C19 C20 -176.4(5) . .
C17 C18 C19 C40 173.3(5) . 2_554
N5 C18 C19 C40 -3.1(8) . 2_554
C18 C19 C20 C21 -0.2(9) . .
C40 C19 C20 C21 -173.4(6) 2_554 .
C18 C19 C20 N6 -179.7(6) . .
C40 C19 C20 N6 7.2(9) 2_554 .
C19 C20 C21 C16 0.6(10) . .
N6 C20 C21 C16 -179.9(6) . .
C17 C16 C21 C20 -0.8(9) . .
C15 C16 C21 C20 175.5(5) . .
O19 C22 C23 C24 -11.4(7) . .
O18 C22 C23 C24 169.9(5) . .
O19 C22 C23 C28 164.0(5) . .
O18 C22 C23 C28 -14.7(7) . .
C28 C23 C24 C25 1.3(8) . .
C22 C23 C24 C25 176.7(5) . .
C23 C24 C25 C26 -2.0(9) . .
C23 C24 C25 N7 -177.4(5) . .
C24 C25 C26 C27 0.4(8) . .
N7 C25 C26 C27 175.6(5) . .
C24 C25 C26 C29 -173.0(5) . .
N7 C25 C26 C29 2.2(8) . .
C25 C26 C27 C28 1.9(8) . .
C29 C26 C27 C28 175.2(5) . .
C25 C26 C27 N8 -173.2(5) . .
C29 C26 C27 N8 0.1(8) . .
C26 C27 C28 C23 -2.6(9) . .
N8 C27 C28 C23 172.6(5) . .
C24 C23 C28 C27 0.9(8) . .
C22 C23 C28 C27 -174.5(5) . .
C25 C26 C29 C30 76.9(7) . .
C27 C26 C29 C30 -96.0(7) . .
C25 C26 C29 C34 -101.0(7) . .
C27 C26 C29 C34 86.2(7) . .
C34 C29 C30 C31 -2.8(8) . .
C26 C29 C30 C31 179.2(5) . .
C34 C29 C30 N9 178.2(5) . .
C26 C29 C30 N9 0.2(8) . .
C29 C30 C31 C32 -0.2(8) . .
N9 C30 C31 C32 178.9(5) . .
C30 C31 C32 C33 2.5(8) . .
C30 C31 C32 C35 -175.4(5) . .
C31 C32 C33 C34 -1.7(8) . .
C35 C32 C33 C34 176.2(5) . .
C32 C33 C34 C29 -1.5(8) . .
C32 C33 C34 N10 178.3(5) . .
C30 C29 C34 C33 3.6(8) . .
C26 C29 C34 C33 -178.5(5) . .
C30 C29 C34 N10 -176.2(5) . .
C26 C29 C34 N10 1.8(8) . .
C31 C32 C35 O28 -1.7(7) . .
C33 C32 C35 O28 -179.6(5) . .
C31 C32 C35 O46 175.0(5) . 2_644
C33 C32 C35 O46 -2.8(7) . 2_644
C31 C32 C35 Gd1 92.0(14) . 2_644
C33 C32 C35 Gd1 -85.8(14) . 2_644
O11 Gd2 C36 O29 23.8(3) 4_566 .
O35 Gd2 C36 O29 -129.9(3) . .
O36 Gd2 C36 O29 -58.0(3) . .
O12 Gd2 C36 O29 -60.1(5) . .
O19 Gd2 C36 O29 90.9(3) . .
O30 Gd2 C36 O29 -172.4(5) . .
O1 Gd2 C36 O29 154.4(3) . .
O2 Gd2 C36 O29 105.7(3) . .
C1 Gd2 C36 O29 133.7(3) . .
Gd1 Gd2 C36 O29 62.7(3) . .
O11 Gd2 C36 O30 -163.7(3) 4_566 .
O35 Gd2 C36 O30 42.5(3) . .
O36 Gd2 C36 O30 114.5(3) . .
O12 Gd2 C36 O30 112.4(4) . .
O19 Gd2 C36 O30 -96.7(3) . .
O29 Gd2 C36 O30 172.4(5) . .
O1 Gd2 C36 O30 -33.2(3) . .
O2 Gd2 C36 O30 -81.8(3) . .
C1 Gd2 C36 O30 -53.8(3) . .
Gd1 Gd2 C36 O30 -124.9(3) . .
O11 Gd2 C36 C37 -65(2) 4_566 .
O35 Gd2 C36 C37 141(2) . .
O36 Gd2 C36 C37 -147(2) . .
O12 Gd2 C36 C37 -149(2) . .
O19 Gd2 C36 C37 2(2) . .
O29 Gd2 C36 C37 -89(2) . .
O30 Gd2 C36 C37 99(2) . .
O1 Gd2 C36 C37 65(2) . .
O2 Gd2 C36 C37 17(2) . .
C1 Gd2 C36 C37 45(2) . .
Gd1 Gd2 C36 C37 -26(2) . .
O29 C36 C37 C42 -165.4(5) . .
O30 C36 C37 C42 12.0(7) . .
Gd2 C36 C37 C42 -81(2) . .
O29 C36 C37 C38 13.5(7) . .
O30 C36 C37 C38 -169.2(5) . .
Gd2 C36 C37 C38 97(2) . .
C42 C37 C38 C39 2.1(8) . .
C36 C37 C38 C39 -176.8(5) . .
C37 C38 C39 C40 4.2(8) . .
C37 C38 C39 N12 -176.3(5) . .
C38 C39 C40 C41 -6.4(8) . .
N12 C39 C40 C41 174.1(5) . .
C38 C39 C40 C19 176.1(5) . 2_544
N12 C39 C40 C19 -3.3(8) . 2_544
C39 C40 C41 C42 2.8(8) . .
C19 C40 C41 C42 -179.6(5) 2_544 .
C39 C40 C41 N11 -176.3(5) . .
C19 C40 C41 N11 1.3(8) 2_544 .
C38 C37 C42 C41 -5.5(8) . .
C36 C37 C42 C41 173.4(5) . .
C40 C41 C42 C37 3.0(8) . .
N11 C41 C42 C37 -177.9(5) . .
C71 C66 C67 C68 0.8(15) . .
Cl C66 C67 C68 -178.3(7) . .
C66 C67 C68 C69 -0.3(15) . .
C67 C68 C69 C74 174.8(8) . .
C67 C68 C69 C70 -0.8(16) . .
C74 C69 C70 C71 -173.8(8) . .
C68 C69 C70 C71 1.5(15) . .
C67 C66 C71 C70 -0.2(15) . .
Cl C66 C71 C70 179.0(7) . .
C69 C70 C71 C66 -1.0(14) . .
C68 C69 C74 O43 -171.9(8) . .
C70 C69 C74 O43 3.8(13) . .
C3 C4 N1 O3 -35.9(7) . .
C5 C4 N1 O3 141.7(6) . .
C3 C4 N1 O4 141.8(6) . .
C5 C4 N1 O4 -40.6(8) . .
C7 C6 N2 O6 -142.4(6) . .
C5 C6 N2 O6 40.3(8) . .
C7 C6 N2 O5 36.6(8) . .
C5 C6 N2 O5 -140.7(6) . .
C10 C9 N3 O10 19.7(8) . .
C8 C9 N3 O10 -160.7(6) . .
C10 C9 N3 O9 -154.4(6) . .
C8 C9 N3 O9 25.2(8) . .
C12 C13 N4 O7 25.8(8) . .
C8 C13 N4 O7 -154.3(6) . .
C12 C13 N4 O8 -152.0(6) . .
C8 C13 N4 O8 27.9(8) . .
C17 C18 N5 O17 155.9(5) . .
C19 C18 N5 O17 -27.4(8) . .
C17 C18 N5 O16 -25.3(7) . .
C19 C18 N5 O16 151.4(5) . .
C21 C20 N6 O14 -5.7(13) . .
C19 C20 N6 O14 173.8(10) . .
C21 C20 N6 O15 166.4(7) . .
C19 C20 N6 O15 -14.1(11) . .
C26 C25 N7 O21 -149.0(5) . .
C24 C25 N7 O21 26.6(7) . .
C26 C25 N7 O20 29.0(8) . .
C24 C25 N7 O20 -155.4(6) . .
C28 C27 N8 O23 0.1(8) . .
C26 C27 N8 O23 175.4(6) . .
C28 C27 N8 O22 -176.0(5) . .
C26 C27 N8 O22 -0.6(8) . .
C31 C30 N9 O24 29.7(7) . .
C29 C30 N9 O24 -151.2(5) . .
C31 C30 N9 O25 -150.5(5) . .
C29 C30 N9 O25 28.6(7) . .
C33 C34 N10 O26 -18.1(8) . .
C29 C34 N10 O26 161.7(6) . .
C33 C34 N10 O27 162.2(5) . .
C29 C34 N10 O27 -18.0(8) . .
C40 C41 N11 O34 -34.5(7) . .
C42 C41 N11 O34 146.4(5) . .
C40 C41 N11 O33 147.0(6) . .
C42 C41 N11 O33 -32.2(7) . .
C38 C39 N12 O32 -161.1(7) . .
C40 C39 N12 O32 18.4(10) . .
C38 C39 N12 O31 22.7(9) . .
C40 C39 N12 O31 -157.8(6) . .
O35 C43 N13 C44 179.3(6) . .
O35 C43 N13 C45 -2.8(10) . .
O36 C46 N14 C73 -4.6(18) . .
O36 C46 N14 C47 179.4(7) . .
O37 C48 N15 C49 -178.8(8) . .
O37 C48 N15 C50 -0.9(12) . .
O38 C51 N16 C53 -179.4(5) . .
O38 C51 N16 C52 -2.3(9) . .
O39 C54 N17 C56 -4.9(11) . .
O39 C54 N17 C55 177.2(7) . .
O40 C57 N18 C58 -179.4(9) . .
O40 C57 N18 C59 -2.1(11) . .
O41 C60 N19 C62 -7.3(15) . .
O41 C60 N19 C61 -172.0(9) . .
O42 C63 N20 C65 -179.6(10) . .
O42 C63 N20 C64 1.4(15) . .
O2 C1 O1 Gd2 -2.3(5) . .
C2 C1 O1 Gd2 178.8(4) . .
O11 Gd2 O1 C1 -15.9(3) 4_566 .
O35 Gd2 O1 C1 131.0(3) . .
O36 Gd2 O1 C1 128.3(3) . .
O12 Gd2 O1 C1 58.9(3) . .
O19 Gd2 O1 C1 -75.1(3) . .
O29 Gd2 O1 C1 -119.9(3) . .
O30 Gd2 O1 C1 -148.2(3) . .
O2 Gd2 O1 C1 1.2(3) . .
C36 Gd2 O1 C1 -133.8(3) . .
Gd1 Gd2 O1 C1 -9.2(3) . .
O1 C1 O2 Gd1 135.1(6) . .
C2 C1 O2 Gd1 -46.0(9) . .
Gd2 C1 O2 Gd1 133.0(7) . .
O1 C1 O2 Gd2 2.2(5) . .
C2 C1 O2 Gd2 -178.9(4) . .
O38 Gd1 O2 C1 -14.1(8) . .
O18 Gd1 O2 C1 -65.3(7) . .
O13 Gd1 O2 C1 154.7(7) . .
O45 Gd1 O2 C1 -137.3(7) 4_566 .
O37 Gd1 O2 C1 7.0(7) . .
O46 Gd1 O2 C1 80.3(7) . .
O28 Gd1 O2 C1 116.1(7) 2_654 .
O11 Gd1 O2 C1 -133.3(7) 4_566 .
C35 Gd1 O2 C1 98.4(7) 2_654 .
C14 Gd1 O2 C1 -134.9(7) 4_566 .
Gd2 Gd1 O2 C1 -129.9(8) . .
O38 Gd1 O2 Gd2 115.74(19) . .
O18 Gd1 O2 Gd2 64.51(13) . .
O13 Gd1 O2 Gd2 -75.41(13) . .
O45 Gd1 O2 Gd2 -7.41(19) 4_566 .
O37 Gd1 O2 Gd2 136.81(16) . .
O46 Gd1 O2 Gd2 -149.84(13) . .
O28 Gd1 O2 Gd2 -114.09(15) 2_654 .
O11 Gd1 O2 Gd2 -3.43(11) 4_566 .
C35 Gd1 O2 Gd2 -131.77(14) 2_654 .
C14 Gd1 O2 Gd2 -5.06(14) 4_566 .
O11 Gd2 O2 C1 164.1(3) 4_566 .
O35 Gd2 O2 C1 -52.0(3) . .
O36 Gd2 O2 C1 -137.6(3) . .
O12 Gd2 O2 C1 -116.8(3) . .
O19 Gd2 O2 C1 83.6(3) . .
O29 Gd2 O2 C1 105.8(3) . .
O30 Gd2 O2 C1 36.5(3) . .
O1 Gd2 O2 C1 -1.2(3) . .
C36 Gd2 O2 C1 69.1(3) . .
Gd1 Gd2 O2 C1 160.1(3) . .
O11 Gd2 O2 Gd1 3.93(12) 4_566 .
O35 Gd2 O2 Gd1 147.86(14) . .
O36 Gd2 O2 Gd1 62.2(2) . .
O12 Gd2 O2 Gd1 83.07(14) . .
O19 Gd2 O2 Gd1 -76.53(14) . .
O29 Gd2 O2 Gd1 -54.4(2) . .
O30 Gd2 O2 Gd1 -123.66(13) . .
O1 Gd2 O2 Gd1 -161.3(2) . .
C36 Gd2 O2 Gd1 -91.08(19) . .
C1 Gd2 O2 Gd1 -160.1(3) . .
O45 C14 O11 Gd2 179(100) . 4_665
C11 C14 O11 Gd2 -1.0(19) . 4_665
Gd1 C14 O11 Gd2 -180(100) 4_665 4_665
O45 C14 O11 Gd1 -1.0(4) . 4_665
C11 C14 O11 Gd1 178.8(4) . 4_665
O13 C15 O12 Gd2 16.6(8) . .
C16 C15 O12 Gd2 -162.8(3) . .
O11 Gd2 O12 C15 28.2(4) 4_566 .
O35 Gd2 O12 C15 -167.2(5) . .
O36 Gd2 O12 C15 116.0(5) . .
O19 Gd2 O12 C15 -24.3(5) . .
O29 Gd2 O12 C15 83.4(5) . .
O30 Gd2 O12 C15 -176.4(4) . .
O1 Gd2 O12 C15 -95.2(4) . .
O2 Gd2 O12 C15 -50.8(4) . .
C36 Gd2 O12 C15 118.2(5) . .
C1 Gd2 O12 C15 -73.8(4) . .
Gd1 Gd2 O12 C15 -14.4(4) . .
O12 C15 O13 Gd1 -1.1(9) . .
C16 C15 O13 Gd1 178.3(3) . .
O2 Gd1 O13 C15 34.3(5) . .
O38 Gd1 O13 C15 -156.4(4) . .
O18 Gd1 O13 C15 -27.5(6) . .
O45 Gd1 O13 C15 -94.0(5) 4_566 .
O37 Gd1 O13 C15 79.5(5) . .
O46 Gd1 O13 C15 128.9(5) . .
O28 Gd1 O13 C15 -175.2(5) 2_654 .
O11 Gd1 O13 C15 -43.7(5) 4_566 .
C35 Gd1 O13 C15 156.1(5) 2_654 .
C14 Gd1 O13 C15 -70.0(5) 4_566 .
Gd2 Gd1 O13 C15 -6.5(5) . .
O19 C22 O18 Gd1 -25.1(8) . .
C23 C22 O18 Gd1 153.4(3) . .
O2 Gd1 O18 C22 -8.2(4) . .
O38 Gd1 O18 C22 -160.0(4) . .
O13 Gd1 O18 C22 49.6(5) . .
O45 Gd1 O18 C22 117.4(4) 4_566 .
O37 Gd1 O18 C22 -83.5(4) . .
O46 Gd1 O18 C22 -88.1(5) . .
O28 Gd1 O18 C22 170.0(4) 2_654 .
O11 Gd1 O18 C22 65.9(4) 4_566 .
C35 Gd1 O18 C22 -139.9(5) 2_654 .
C14 Gd1 O18 C22 93.0(4) 4_566 .
Gd2 Gd1 O18 C22 28.8(4) . .
O18 C22 O19 Gd2 -15.3(8) . .
C23 C22 O19 Gd2 166.2(3) . .
O11 Gd2 O19 C22 -15.9(5) 4_566 .
O35 Gd2 O19 C22 155.8(4) . .
O36 Gd2 O19 C22 -81.4(5) . .
O12 Gd2 O19 C22 36.2(5) . .
O29 Gd2 O19 C22 -100.5(5) . .
O30 Gd2 O19 C22 -156.8(5) . .
O1 Gd2 O19 C22 116.4(5) . .
O2 Gd2 O19 C22 62.7(5) . .
C36 Gd2 O19 C22 -128.8(5) . .
C1 Gd2 O19 C22 90.4(5) . .
Gd1 Gd2 O19 C22 26.0(4) . .
O46 C35 O28 Gd1 -14.0(5) 2_644 2_644
C32 C35 O28 Gd1 162.6(4) . 2_644
O30 C36 O29 Gd2 -8.0(5) . .
C37 C36 O29 Gd2 169.2(4) . .
O11 Gd2 O29 C36 -156.6(3) 4_566 .
O35 Gd2 O29 C36 56.5(3) . .
O36 Gd2 O29 C36 116.1(3) . .
O12 Gd2 O29 C36 149.9(3) . .
O19 Gd2 O29 C36 -78.1(3) . .
O30 Gd2 O29 C36 4.3(3) . .
O1 Gd2 O29 C36 -31.8(3) . .
O2 Gd2 O29 C36 -100.2(3) . .
C1 Gd2 O29 C36 -63.4(4) . .
Gd1 Gd2 O29 C36 -129.2(3) . .
O29 C36 O30 Gd2 8.0(5) . .
C37 C36 O30 Gd2 -169.2(4) . .
O11 Gd2 O30 C36 20.6(3) 4_566 .
O35 Gd2 O30 C36 -137.1(3) . .
O36 Gd2 O30 C36 -64.6(3) . .
O12 Gd2 O30 C36 -128.0(3) . .
O19 Gd2 O30 C36 73.0(3) . .
O29 Gd2 O30 C36 -4.2(3) . .
O1 Gd2 O30 C36 147.6(3) . .
O2 Gd2 O30 C36 119.0(3) . .
C1 Gd2 O30 C36 134.4(3) . .
Gd1 Gd2 O30 C36 76.7(3) . .
N13 C43 O35 Gd2 -148.1(5) . .
O11 Gd2 O35 C43 142.8(6) 4_566 .
O36 Gd2 O35 C43 -165.4(7) . .
O12 Gd2 O35 C43 116.0(7) . .
O19 Gd2 O35 C43 -23.0(8) . .
O29 Gd2 O35 C43 -108.1(7) . .
O30 Gd2 O35 C43 -68.3(7) . .
O1 Gd2 O35 C43 16.1(7) . .
O2 Gd2 O35 C43 54.7(7) . .
C36 Gd2 O35 C43 -86.2(7) . .
C1 Gd2 O35 C43 34.7(7) . .
Gd1 Gd2 O35 C43 79.3(7) . .
N14 C46 O36 Gd2 152.1(6) . .
O11 Gd2 O36 C46 56.0(5) 4_566 .
O35 Gd2 O36 C46 -97.3(6) . .
O12 Gd2 O36 C46 -19.6(5) . .
O19 Gd2 O36 C46 118.5(5) . .
O29 Gd2 O36 C46 137.6(6) . .
O30 Gd2 O36 C46 -174.6(5) . .
O1 Gd2 O36 C46 -94.6(6) . .
O2 Gd2 O36 C46 0.5(7) . .
C36 Gd2 O36 C46 161.2(6) . .
C1 Gd2 O36 C46 -43.2(7) . .
Gd1 Gd2 O36 C46 35.0(6) . .
N15 C48 O37 Gd1 147.7(6) . .
O2 Gd1 O37 C48 175.5(7) . .
O38 Gd1 O37 C48 -17.3(7) . .
O18 Gd1 O37 C48 -96.4(7) . .
O13 Gd1 O37 C48 130.8(7) . .
O45 Gd1 O37 C48 -60.2(7) 4_566 .
O46 Gd1 O37 C48 80.9(7) . .
O28 Gd1 O37 C48 45.8(7) 2_654 .
O11 Gd1 O37 C48 -133.2(7) 4_566 .
C35 Gd1 O37 C48 66.4(7) 2_654 .
C14 Gd1 O37 C48 -101.8(7) 4_566 .
Gd2 Gd1 O37 C48 -158.6(7) . .
N16 C51 O38 Gd1 143.6(4) . .
O2 Gd1 O38 C51 -147.2(4) . .
O18 Gd1 O38 C51 -93.8(5) . .
O13 Gd1 O38 C51 50.4(6) . .
O45 Gd1 O38 C51 -12.7(5) 4_566 .
O37 Gd1 O38 C51 -168.4(5) . .
O46 Gd1 O38 C51 119.3(5) . .
O28 Gd1 O38 C51 68.7(5) 2_654 .
O11 Gd1 O38 C51 -43.4(5) 4_566 .
C35 Gd1 O38 C51 93.2(5) 2_654 .
C14 Gd1 O38 C51 -27.0(5) 4_566 .
Gd2 Gd1 O38 C51 -80.2(5) . .
O11 C14 O45 Gd1 1.2(5) . 4_665
C11 C14 O45 Gd1 -178.7(3) . 4_665
O2 Gd1 O46 C35 140.0(3) . 2_654
O38 Gd1 O46 C35 -75.7(3) . 2_654
O18 Gd1 O46 C35 -142.2(3) . 2_654
O13 Gd1 O46 C35 68.2(3) . 2_654
O45 Gd1 O46 C35 3.3(4) 4_566 2_654
O37 Gd1 O46 C35 -146.7(3) . 2_654
O28 Gd1 O46 C35 -7.4(3) 2_654 2_654
O11 Gd1 O46 C35 79.5(3) 4_566 2_654
C14 Gd1 O46 C35 36.1(4) 4_566 2_654
Gd2 Gd1 O46 C35 118.2(3) . 2_654
